data_4086243
loop_
_publ_author_name
'Diachenko, Vera'
'Page, Michael J.'
'Gatus, Mark R. D.'
'Bhadbhade, Mohan'
'Messerle, Barbara A.'

_publ_section_title
;
 Bimetallic N-Heterocyclic Carbene Rh(I) Complexes: Probing the
 Cooperative Effect for the Catalyzed Hydroelementation of Alkynes
;
_journal_issue 18
_journal_name_full Organometallics
_journal_page_first 4543
_journal_paper_doi 10.1021/acs.organomet.5b00594
_journal_volume 34
_journal_year 2015
_chemical_formula_moiety 'C38 H46 N8 Rh2, 3(C3 H6 O), 2(C24 H20 B)'
_chemical_formula_sum 'C95 H104 B2 N8 O3 Rh2'
_chemical_formula_weight 1633.30
_chemical_name_systematic
;
 ?
;
_space_group_crystal_system monoclinic
_space_group_IT_number 14
_space_group_name_Hall '-P 2yn'
_space_group_name_H-M_alt 'P 1 21/n 1'
_symmetry_space_group_name_Hall '-P 2yn'
_symmetry_space_group_name_H-M 'P 1 21/n 1'
_atom_sites_solution_hydrogens geom
_audit_creation_date 2014-11-21
_audit_creation_method
;
Olex2 1.2
(compiled 2014.11.20 svn.r3092 for OlexSys, GUI svn.r4949)
;
_cell_angle_alpha 90
_cell_angle_beta 96.2960(18)
_cell_angle_gamma 90
_cell_formula_units_Z 4
_cell_length_a 18.6135(11)
_cell_length_b 11.1826(6)
_cell_length_c 43.152(3)
_cell_measurement_reflns_used 9987
_cell_measurement_temperature 150(2)
_cell_measurement_theta_max 24.431
_cell_measurement_theta_min 2.201
_cell_volume 8927.8(9)
_computing_molecular_graphics 'Olex2 (Dolomanov et al., 2009)'
_computing_publication_material 'Olex2 (Dolomanov et al., 2009)'
_computing_structure_refinement 'XL (Sheldrick, 2008)'
_diffrn_ambient_temperature 150.01
_diffrn_measured_fraction_theta_max 0.995
_diffrn_measurement_device_type 'Bruker APEX-II CCD'
_diffrn_measurement_method '\f and \w scans'
_diffrn_radiation_type MoK\a
_diffrn_radiation_wavelength 0.71073
_diffrn_reflns_av_R_equivalents 0.0677
_diffrn_reflns_av_unetI/netI 0.0910
_diffrn_reflns_laue_measured_fraction_full 0.892
_diffrn_reflns_laue_measured_fraction_max 0.995
_diffrn_reflns_limit_h_max 23
_diffrn_reflns_limit_h_min -23
_diffrn_reflns_limit_k_max 14
_diffrn_reflns_limit_k_min -8
_diffrn_reflns_limit_l_max 55
_diffrn_reflns_limit_l_min -51
_diffrn_reflns_number 76601
_diffrn_reflns_point_group_measured_fraction_full 0.892
_diffrn_reflns_point_group_measured_fraction_max 0.995
_diffrn_reflns_theta_max 25.000
_diffrn_reflns_theta_min 2.300
_diffrn_standards_number 0
_exptl_absorpt_coefficient_mu 0.421
_exptl_absorpt_correction_T_max 0.7455
_exptl_absorpt_correction_T_min 0.6573
_exptl_absorpt_correction_type multi-scan
_exptl_absorpt_process_details
;
SADABS-2012/1 (Bruker,2012) was used for absorption correction.
wR2(int) was 0.0987 before and 0.0588 after correction.
The Ratio of minimum to maximum transmission is 0.8817.
The \l/2 correction factor is 0.0015.
;
_exptl_crystal_colour orange
_exptl_crystal_colour_primary orange
_exptl_crystal_density_diffrn 1.215
_exptl_crystal_description plate
_exptl_crystal_F_000 3416
_exptl_crystal_size_max 0.156
_exptl_crystal_size_mid 0.101
_exptl_crystal_size_min 0.068
_refine_diff_density_max 3.283
_refine_diff_density_min -2.729
_refine_diff_density_rms 0.105
_refine_ls_extinction_method none
_refine_ls_goodness_of_fit_ref 0.879
_refine_ls_hydrogen_treatment constr
_refine_ls_matrix_type full
_refine_ls_number_parameters 1094
_refine_ls_number_reflns 15650
_refine_ls_number_restraints 184
_refine_ls_restrained_S_all 0.879
_refine_ls_R_factor_all 0.1050
_refine_ls_R_factor_gt 0.0745
_refine_ls_shift/su_max 0.039
_refine_ls_shift/su_mean 0.000
_refine_ls_structure_factor_coef Fsqd
_refine_ls_weighting_details 'w=1/[\s^2^(Fo^2^)+(0.1134P)^2^+53.6828P] where P=(Fo^2^+2Fc^2^)/3'
_refine_ls_weighting_scheme calc
_refine_ls_wR_factor_gt 0.1899
_refine_ls_wR_factor_ref 0.2085
_reflns_Friedel_coverage 0.000
_reflns_number_gt 11177
_reflns_number_total 15650
_reflns_threshold_expression 'I > 2\s(I)'
_cod_data_source_file om5b00594_si_002.cif
_cod_data_source_block vera_08oct13_a
_cod_original_cell_volume 8927.9(9)
_cod_database_code 4086243
_shelxl_version_number 2014-3
_shelx_space_group_comment
;
The symmetry employed for this shelxl refinement is uniquely defined
by the following loop, which should always be used as a source of
symmetry information in preference to the above space-group names.
They are only intended as comments.
;
_olex2_refinement_description
;
1. Fixed Uiso
 At 1.2 times of:
  All C(H) groups, All C(H,H) groups
 At 1.5 times of:
  All C(H,H,H) groups
2. Shared sites
{C1SA, C1SB}
3. Restrained distances
 C6DA-C5DA = C6DB-C5DB = C2DA-C1DA = C2DB-C1DB
 1.36 with sigma of 0.02
 C8DB-C1DB = C8DA-C1DA = C8DB-C7DB = C8DA-C7DA = C7DA-C6DA = C7DB-C6DB
 1.54 with sigma of 0.04
4. Uiso/Uaniso restraints and constraints
Uanis(C1SA) = Uanis(C1SB)
5. Rigid body (RIGU) restrains
 C21E, C24E, C25E, C26E, B1E
 with sigma for 1-2 distances of 0.002 and sigma for 1-3 distances of 0.002
 C21E, C24E
 with sigma for 1-2 distances of 0.004 and sigma for 1-3 distances of 0.004
 C21E, C22E, C23E, C24E
 with sigma for 1-2 distances of 0.004 and sigma for 1-3 distances of 0.004
 C1SA, C2SA, C3SA, C4SA, C5SA, C6SA
 with sigma for 1-2 distances of 0.004 and sigma for 1-3 distances of 0.004
 C1SA, C2SB, C3SB, C4SB, C5SB, C6SB
 with sigma for 1-2 distances of 0.004 and sigma for 1-3 distances of 0.004
 C1TA, C6TA, C5TA, C4TA, C3TA, C2TA
 with sigma for 1-2 distances of 0.004 and sigma for 1-3 distances of 0.004
 C1TB, C6TB, C5TB, C4TB, C3TB, C2TB
 with sigma for 1-2 distances of 0.004 and sigma for 1-3 distances of 0.004
 C2DC, C3DC, C1DC
 with sigma for 1-2 distances of 0.004 and sigma for 1-3 distances of 0.004
6. Others
 Fixed Sof: C1DA(0.75) H1DA(0.75) C7DA(0.75) H7DA(0.75) H7DB(0.75) C3DA(0.75)
 H3DA(0.75) H3DB(0.75) C4DA(0.75) H4DA(0.75) H4DB(0.75) C1DB(0.25) H1DB(0.25)
 C5DB(0.25) H5DB(0.25) C8DB(0.25) H8DA(0.25) H8DB(0.25) C2DB(0.25) H2DB(0.25)
 C6DB(0.25) H6DB(0.25) C3DB(0.25) H3DC(0.25) H3DD(0.25) C4DB(0.25) H4DC(0.25)
 H4DD(0.25) C7DB(0.25) H7DC(0.25) H7DD(0.25) C5DA(0.75) H5DA(0.75) C2DA(0.75)
 H2DA(0.75) C8DA(0.75) H8DC(0.75) H8DD(0.75) C6DA(0.75) H6DA(0.75) O1DC(0.5)
 C2DC(0.5) C3DC(0.5) H3DE(0.5) H3DF(0.5) H3DG(0.5) C1DC(0.5) H1DC(0.5)
 H1DD(0.5) H1DE(0.5) O1BC(0.5) C3BC(0.5) H3BA(0.5) H3BB(0.5) H3BC(0.5)
 C1BC(0.5) H1BA(0.5) H1BB(0.5) H1BC(0.5) C2BC(0.5) C3SA(0.6) H3SA(0.6)
 C5SA(0.6) H5SA(0.6) C2SA(0.6) H2SA(0.6) C4SA(0.6) H4SA(0.6) C1SA(0.6)
 C2SB(0.4) H2SB(0.4) C3SB(0.4) H3SB(0.4) C4SB(0.4) H4SB(0.4) C5SB(0.4)
 H5SB(0.4) C6SB(0.4) H6SB(0.4) C1TB(0.5) C6TB(0.5) H6TB(0.5) C5TB(0.5)
 H5TB(0.5) C4TB(0.5) H4TB(0.5) C3TB(0.5) H3TB(0.5) C2TB(0.5) H2TB(0.5)
 C1SB(0.4) C1TA(0.5) C6TA(0.5) H6TA(0.5) C5TA(0.5) H5TA(0.5) C4TA(0.5)
 H4TA(0.5) C3TA(0.5) H3TA(0.5) C2TA(0.5) H2TA(0.5) C6SA(0.6) H6SA(0.6)
7.a Ternary CH refined with riding coordinates:
 C2C(H2C), C1DA(H1DA), C1DB(H1DB), C5DB(H5DB), C2DB(H2DB), C6DB(H6DB),
 C6C(H6C), C1C(H1C), C5C(H5C), C5DA(H5DA), C2DA(H2DA), C6DA(H6DA)
7.b Secondary CH2 refined with riding coordinates:
 C6A(H6AA,H6AB), C7A(H7AA,H7AB), C7B(H7BA,H7BB), C6B(H6BA,H6BB), C4C(H4CA,
 H4CB), C3C(H3CA,H3CB), C7DA(H7DA,H7DB), C3DA(H3DA,H3DB), C4DA(H4DA,H4DB),
 C8DB(H8DA,H8DB), C3DB(H3DC,H3DD), C4DB(H4DC,H4DD), C7DB(H7DC,H7DD), C8C(H8CA,
 H8CB), C7C(H7CA,H7CB), C8DA(H8DC,H8DD)
7.c Aromatic/amide H refined with riding coordinates:
 C1AA(H1AA), C2(H2), C4(H4), C0AA(H0AA), C9A(H9A), C8A(H8A), C3B(H3B),
 C5B(H5B), C10A(H10A), C9B(H9B), C10B(H10B), C4A(H4A), C5A(H5A), C4B(H4B),
 C15F(H15F), C16F(H16F), C43F(H43F), C3SA(H3SA), C5SA(H5SA), C2SA(H2SA),
 C4SA(H4SA), C12F(H12F), C2SB(H2SB), C3SB(H3SB), C4SB(H4SB), C5SB(H5SB),
 C6SB(H6SB), C13F(H13F), C6TB(H6TB), C5TB(H5TB), C4TB(H4TB), C3TB(H3TB),
 C2TB(H2TB), C45F(H45F), C44F(H44F), C14F(H14F), C46F(H46F), C6TA(H6TA),
 C5TA(H5TA), C4TA(H4TA), C3TA(H3TA), C2TA(H2TA), C42F(H42F), C6SA(H6SA),
 C12E(H12E), C13E(H13E), C14E(H14E), C15E(H15E), C16E(H16E), C24E(H24E),
 C25E(H25E), C26E(H26E), C42E(H42E), C43E(H43E), C44E(H44E), C45E(H45E),
 C46E(H46E), C32E(H32E), C33E(H33E), C34E(H34E), C35E(H35E), C36E(H36E),
 C23E(H23E), C22E(H22E)
7.d Fitted hexagon refined as free rotating group:
 C1SA(C2SB,C3SB,C4SB,C5SB,C6SB), C1TB(C6TB,C5TB,C4TB,C3TB,C2TB), C1TA(C6TA,
 C5TA,C4TA,C3TA,C2TA), C11E(C12E,C13E,C14E,C15E,C16E), C41E(C42E,C43E,C44E,C45E,
 C46E), C31E(C32E,C33E,C34E,C35E,C36E)
7.e Idealised Me refined as rotating group:
 C3DC(H3DE,H3DF,H3DG), C1DC(H1DC,H1DD,H1DE), C1AC(H1AB,H1AC,H1AD), C3AC(H3AA,
 H3AB,H3AC), C3BC(H3BA,H3BB,H3BC), C1BC(H1BA,H1BB,H1BC), C1EC(H1EA,H1EB,H1EC),
 C3EC(H3EA,H3EB,H3EC)
;
_olex2_submission_special_instructions 'No special instructions were received'

loop_
_space_group_symop_operation_xyz
'x, y, z'
'-x+1/2, y+1/2, -z+1/2'
'-x, -y, -z'
'x-1/2, -y-1/2, z-1/2'

loop_
_atom_site_label
_atom_site_type_symbol
_atom_site_fract_x
_atom_site_fract_y
_atom_site_fract_z
_atom_site_U_iso_or_equiv
_atom_site_adp_type
_atom_site_occupancy
_atom_site_site_symmetry_order
_atom_site_calc_flag
_atom_site_refinement_flags_posn
_atom_site_refinement_flags_adp
_atom_site_refinement_flags_occupancy
_atom_site_disorder_assembly
_atom_site_disorder_group
Rh1A Rh 0.88910(3) 0.52781(4) 0.55684(2) 0.03100(15) Uani 1 1 d . . . . .
Rh1B Rh 1.05684(3) 0.67290(5) 0.74597(2) 0.04230(17) Uani 1 1 d . . . . .
N4A N 0.9008(3) 0.6747(4) 0.52749(10) 0.0308(11) Uani 1 1 d . . . . .
N3A N 0.8398(3) 0.7166(4) 0.51084(10) 0.0351(12) Uani 1 1 d . . . . .
N2A N 0.8329(2) 0.6629(4) 0.61060(10) 0.0262(10) Uani 1 1 d . . . . .
N3B N 0.9344(2) 0.5110(4) 0.76335(10) 0.0275(10) Uani 1 1 d . . . . .
N1A N 0.7620(2) 0.6897(4) 0.56904(10) 0.0295(11) Uani 1 1 d . . . . .
N2B N 1.0896(3) 0.4783(5) 0.79206(11) 0.0379(12) Uani 1 1 d . . . . .
N4B N 0.9257(2) 0.5345(4) 0.71389(10) 0.0273(10) Uani 1 1 d . . . . .
N1B N 1.1129(3) 0.5222(5) 0.76579(12) 0.0404(13) Uani 1 1 d . . . . .
C1AA C 1.0089(3) 0.5638(6) 0.67463(14) 0.0417(16) Uani 1 1 d . . . . .
H1AA H 1.0483 0.5386 0.6890 0.050 Uiso 1 1 calc R . . . .
C2 C 0.8815(3) 0.5984(5) 0.66202(11) 0.0250(11) Uani 1 1 d . . . . .
H2 H 0.8338 0.5986 0.6680 0.030 Uiso 1 1 calc R . . . .
C1 C 0.9396(3) 0.5662(5) 0.68326(13) 0.0321(13) Uani 1 1 d . . . . .
C3 C 0.8936(3) 0.6303(5) 0.63197(12) 0.0248(11) Uani 1 1 d . . . . .
C4 C 0.9630(3) 0.6321(6) 0.62336(13) 0.0368(14) Uani 1 1 d . . . . .
H4 H 0.9712 0.6561 0.6029 0.044 Uiso 1 1 calc R . . . .
C0AA C 1.0201(3) 0.5988(7) 0.64465(15) 0.0471(17) Uani 1 1 d . . . . .
H0AA H 1.0678 0.5998 0.6388 0.056 Uiso 1 1 calc R . . . .
C9A C 0.9275(4) 0.8335(5) 0.49986(14) 0.0400(15) Uani 1 1 d . . . . .
H9A H 0.9542 0.8954 0.4913 0.048 Uiso 1 1 calc R . . . .
C6A C 0.7272(3) 0.6974(7) 0.53656(13) 0.0435(16) Uani 1 1 d . . . . .
H6AA H 0.7142 0.7819 0.5320 0.052 Uiso 1 1 calc R . . . .
H6AB H 0.6817 0.6508 0.5350 0.052 Uiso 1 1 calc R . . . .
C8A C 0.8553(4) 0.8115(6) 0.49398(14) 0.0431(16) Uani 1 1 d . . . . .
H8A H 0.8218 0.8559 0.4803 0.052 Uiso 1 1 calc R . . . .
C7A C 0.7720(3) 0.6532(6) 0.51183(14) 0.0424(16) Uani 1 1 d . . . . .
H7AA H 0.7826 0.5672 0.5155 0.051 Uiso 1 1 calc R . . . .
H7AB H 0.7432 0.6605 0.4912 0.051 Uiso 1 1 calc R . . . .
C8B C 0.9675(3) 0.5651(5) 0.74064(13) 0.0307(13) Uani 1 1 d . . . A 1
C7B C 0.9586(3) 0.5067(6) 0.79685(13) 0.0370(14) Uani 1 1 d . . . . .
H7BA H 0.9525 0.4238 0.8041 0.044 Uiso 1 1 calc R . . . .
H7BB H 0.9260 0.5582 0.8077 0.044 Uiso 1 1 calc R . . . .
C6B C 1.0355(3) 0.5447(6) 0.80695(14) 0.0389(15) Uani 1 1 d . . . . .
H6BA H 1.0405 0.6308 0.8023 0.047 Uiso 1 1 calc R . . . .
H6BB H 1.0453 0.5347 0.8298 0.047 Uiso 1 1 calc R . . . .
C3B C 1.1242(4) 0.3773(7) 0.80102(19) 0.060(2) Uani 1 1 d . . . . .
H3B H 1.1176 0.3304 0.8188 0.072 Uiso 1 1 calc R . . . .
C5B C 1.1625(4) 0.4475(7) 0.75821(18) 0.0550(19) Uani 1 1 d . . . . .
H5B H 1.1887 0.4563 0.7406 0.066 Uiso 1 1 calc R . . . .
C4C C 0.9588(4) 0.3062(6) 0.59027(18) 0.056(2) Uani 1 1 d . . . . .
H4CA H 0.9788 0.2943 0.6123 0.067 Uiso 1 1 calc R . . . .
H4CB H 0.9459 0.2266 0.5813 0.067 Uiso 1 1 calc R . . . .
C10A C 0.9540(3) 0.7461(5) 0.52112(14) 0.0357(14) Uani 1 1 d . . . . .
H10A H 1.0030 0.7388 0.5298 0.043 Uiso 1 1 calc R . . . .
C3C C 1.0172(5) 0.3623(7) 0.5723(2) 0.067(2) Uani 1 1 d . . . . .
H3CA H 1.0470 0.2978 0.5646 0.080 Uiso 1 1 calc R . . . .
H3CB H 1.0493 0.4126 0.5868 0.080 Uiso 1 1 calc R . . . .
C2C C 0.9860(4) 0.4384(6) 0.54490(17) 0.0504(19) Uani 1 1 d . . . . .
H2C H 1.0220 0.4936 0.5368 0.060 Uiso 1 1 calc R . . . .
C1DA C 1.1418(5) 0.7983(9) 0.7678(2) 0.057(3) Uani 0.75 1 d D . P A 1
H1DA H 1.1781 0.7620 0.7839 0.068 Uiso 0.75 1 calc R . P A 1
C7DA C 1.0256(7) 0.9135(9) 0.7755(2) 0.068(3) Uani 0.75 1 d D . P A 1
H7DA H 1.0112 0.8909 0.7961 0.082 Uiso 0.75 1 calc R . P A 1
H7DB H 1.0077 0.9956 0.7708 0.082 Uiso 0.75 1 calc R . P A 1
C3DA C 1.1332(5) 0.8550(11) 0.7099(3) 0.075(4) Uani 0.75 1 d . . P A 1
H3DA H 1.1646 0.9266 0.7122 0.090 Uiso 0.75 1 calc R . P A 1
H3DB H 1.1445 0.8120 0.6910 0.090 Uiso 0.75 1 calc R . P A 1
C4DA C 1.0555(5) 0.8960(9) 0.7048(2) 0.049(2) Uani 0.75 1 d . . P A 1
H4DA H 1.0398 0.8961 0.6821 0.059 Uiso 0.75 1 calc R . P A 1
H4DB H 1.0530 0.9794 0.7123 0.059 Uiso 0.75 1 calc R . P A 1
C1DB C 1.163(2) 0.743(3) 0.7540(8) 0.067(11) Uiso 0.25 1 d D . P A 2
H1DB H 1.1958 0.7033 0.7707 0.080 Uiso 0.25 1 calc R . P A 2
C5DB C 1.0171(17) 0.790(3) 0.7121(6) 0.034(8) Uiso 0.25 1 d D . P A 2
H5DB H 0.9704 0.7658 0.7001 0.041 Uiso 0.25 1 calc R . P A 2
C8DB C 1.1438(17) 0.870(3) 0.7600(9) 0.068(9) Uiso 0.25 1 d D . P A 2
H8DA H 1.1546 0.9187 0.7420 0.082 Uiso 0.25 1 calc R . P A 2
H8DB H 1.1756 0.8983 0.7784 0.082 Uiso 0.25 1 calc R . P A 2
C2DB C 1.1678(16) 0.705(3) 0.7245(6) 0.051(7) Uiso 0.25 1 d D . P A 2
H2DB H 1.1980 0.6322 0.7228 0.062 Uiso 0.25 1 calc R . P A 2
C6DB C 1.0142(19) 0.810(3) 0.7430(7) 0.050(9) Uiso 0.25 1 d D . P A 2
H6DB H 0.9636 0.8045 0.7486 0.061 Uiso 0.25 1 calc R . P A 2
C3DB C 1.143(2) 0.772(4) 0.6916(9) 0.075(10) Uiso 0.25 1 d . . P A 2
H3DC H 1.1822 0.8244 0.6862 0.090 Uiso 0.25 1 calc R . P A 2
H3DD H 1.1342 0.7106 0.6750 0.090 Uiso 0.25 1 calc R . P A 2
C4DB C 1.0735(19) 0.847(3) 0.6927(8) 0.059(9) Uiso 0.25 1 d . . P A 2
H4DC H 1.0507 0.8588 0.6711 0.071 Uiso 0.25 1 calc R . P A 2
H4DD H 1.0871 0.9261 0.7015 0.071 Uiso 0.25 1 calc R . P A 2
C7DB C 1.0622(17) 0.894(3) 0.7660(8) 0.061(9) Uiso 0.25 1 d D . P A 2
H7DC H 1.0550 0.8761 0.7879 0.074 Uiso 0.25 1 calc R . P A 2
H7DD H 1.0494 0.9793 0.7617 0.074 Uiso 0.25 1 calc R . P A 2
C9B C 0.8673(3) 0.4642(5) 0.72029(13) 0.0292(12) Uani 1 1 d . . . . .
H9B H 0.8307 0.4321 0.7055 0.035 Uiso 1 1 calc R . . . .
C10B C 0.8726(3) 0.4509(5) 0.75123(12) 0.0290(12) Uani 1 1 d . . . . .
H10B H 0.8401 0.4083 0.7627 0.035 Uiso 1 1 calc R . . . .
C8C C 0.8923(5) 0.2864(6) 0.52258(18) 0.068(2) Uani 1 1 d . . . . .
H8CA H 0.9254 0.2256 0.5330 0.082 Uiso 1 1 calc R . . . .
H8CB H 0.8794 0.2608 0.5007 0.082 Uiso 1 1 calc R . . . .
C7C C 0.8235(5) 0.2924(6) 0.53913(16) 0.060(2) Uani 1 1 d . . . . .
H7CA H 0.7831 0.3216 0.5242 0.072 Uiso 1 1 calc R . . . .
H7CB H 0.8111 0.2108 0.5457 0.072 Uiso 1 1 calc R . . . .
C6C C 0.8309(4) 0.3728(5) 0.56731(15) 0.0432(16) Uani 1 1 d . . . . .
H6C H 0.7839 0.3905 0.5756 0.052 Uiso 1 1 calc R . . . .
C1C C 0.9309(5) 0.4060(6) 0.52295(17) 0.055(2) Uani 1 1 d . . . . .
H1C H 0.9337 0.4417 0.5019 0.066 Uiso 1 1 calc R . . . .
C5C C 0.8902(4) 0.3822(5) 0.58938(14) 0.0392(15) Uani 1 1 d . . . . .
H5C H 0.8779 0.4065 0.6105 0.047 Uiso 1 1 calc R . . . .
C5DA C 1.0028(5) 0.8215(8) 0.7208(2) 0.0300(19) Uani 0.75 1 d D . P A 1
H5DA H 0.9594 0.7967 0.7065 0.036 Uiso 0.75 1 calc R . P A 1
C2DA C 1.1523(4) 0.7753(8) 0.7376(3) 0.046(2) Uani 0.75 1 d D . P A 1
H2DA H 1.1955 0.7240 0.7355 0.055 Uiso 0.75 1 calc R . P A 1
C8DA C 1.1072(8) 0.9141(11) 0.7774(4) 0.099(5) Uani 0.75 1 d D . P A 1
H8DC H 1.1222 0.9795 0.7640 0.119 Uiso 0.75 1 calc R . P A 1
H8DD H 1.1268 0.9328 0.7991 0.119 Uiso 0.75 1 calc R . P A 1
C3A C 0.8237(3) 0.6333(5) 0.57974(12) 0.0264(12) Uani 1 1 d . . . . .
C4A C 0.7771(3) 0.7332(5) 0.61862(14) 0.0361(14) Uani 1 1 d . . . . .
H4A H 0.7713 0.7634 0.6388 0.043 Uiso 1 1 calc R . . . .
C5A C 0.7331(3) 0.7503(6) 0.59296(14) 0.0400(15) Uani 1 1 d . . . . .
H5A H 0.6897 0.7958 0.5911 0.048 Uiso 1 1 calc R . . . .
C6DA C 0.9898(5) 0.8304(7) 0.7514(2) 0.036(2) Uani 0.75 1 d D . P A 1
H6DA H 0.9389 0.8103 0.7549 0.044 Uiso 0.75 1 calc R . P A 1
C4B C 1.1714(4) 0.3547(8) 0.7792(2) 0.066(2) Uani 1 1 d . . . . .
H4B H 1.2034 0.2887 0.7787 0.080 Uiso 1 1 calc R . . . .
O1DC O 0.4749(6) 0.7743(11) 0.6516(2) 0.068(3) Uani 0.5 1 d . . P . .
C2DC C 0.4719(8) 0.7127(13) 0.6311(4) 0.061(4) Uani 0.5 1 d . U P . .
C3DC C 0.4229(16) 0.746(2) 0.6022(6) 0.142(10) Uani 0.5 1 d . U P . .
H3DE H 0.3914 0.8124 0.6070 0.213 Uiso 0.5 1 calc GR . P . .
H3DF H 0.3933 0.6772 0.5950 0.213 Uiso 0.5 1 calc GR . P . .
H3DG H 0.4523 0.7711 0.5858 0.213 Uiso 0.5 1 calc GR . P . .
C1DC C 0.5198(17) 0.610(3) 0.6296(9) 0.175(14) Uani 0.5 1 d . U P . .
H1DC H 0.5689 0.6386 0.6274 0.262 Uiso 0.5 1 calc GR . P . .
H1DD H 0.5026 0.5607 0.6116 0.262 Uiso 0.5 1 calc GR . P . .
H1DE H 0.5203 0.5631 0.6487 0.262 Uiso 0.5 1 calc GR . P . .
O1AC O 1.1032(4) 0.7148(7) 0.57172(18) 0.100(2) Uani 1 1 d . . . . .
C1AC C 1.1445(8) 0.8299(12) 0.6147(3) 0.139(6) Uani 1 1 d . . . . .
H1AB H 1.1089 0.8649 0.6271 0.208 Uiso 1 1 calc GR . . . .
H1AC H 1.1859 0.8840 0.6146 0.208 Uiso 1 1 calc GR . . . .
H1AD H 1.1609 0.7528 0.6237 0.208 Uiso 1 1 calc GR . . . .
C3AC C 1.0971(6) 0.9239(10) 0.5625(3) 0.105(4) Uani 1 1 d . . . . .
H3AA H 1.1420 0.9697 0.5624 0.157 Uiso 1 1 calc GR . . . .
H3AB H 1.0605 0.9734 0.5710 0.157 Uiso 1 1 calc GR . . . .
H3AC H 1.0797 0.9000 0.5412 0.157 Uiso 1 1 calc GR . . . .
C2AC C 1.1115(5) 0.8119(8) 0.5828(2) 0.078(3) Uani 1 1 d . . . . .
O1BC O 1.2260(6) 0.5885(8) 0.6920(2) 0.055(3) Uani 0.5 1 d . . P . .
C3BC C 1.1956(8) 0.4375(12) 0.6561(4) 0.058(4) Uani 0.5 1 d . . P . .
H3BA H 1.1594 0.4149 0.6699 0.087 Uiso 0.5 1 calc GR . P . .
H3BB H 1.2296 0.3712 0.6548 0.087 Uiso 0.5 1 calc GR . P . .
H3BC H 1.1716 0.4554 0.6353 0.087 Uiso 0.5 1 calc GR . P . .
C1BC C 1.2897(12) 0.5842(15) 0.6489(4) 0.085(6) Uani 0.5 1 d . . P . .
H1BA H 1.2700 0.6501 0.6357 0.127 Uiso 0.5 1 calc GR . P . .
H1BB H 1.3033 0.5182 0.6358 0.127 Uiso 0.5 1 calc GR . P . .
H1BC H 1.3325 0.6119 0.6623 0.127 Uiso 0.5 1 calc GR . P . .
C2BC C 1.2345(7) 0.5422(10) 0.6686(3) 0.034(3) Uani 0.5 1 d . . P . .
O1EC O 0.6450(7) 0.4160(12) 0.5314(2) 0.192(6) Uani 1 1 d . . . . .
C2EC C 0.6225(7) 0.3700(15) 0.5537(3) 0.116(5) Uani 1 1 d . . . . .
C1EC C 0.5914(8) 0.4393(15) 0.5762(4) 0.143(6) Uani 1 1 d . . . . .
H1EA H 0.6155 0.4211 0.5970 0.214 Uiso 1 1 calc GR . . . .
H1EB H 0.5398 0.4203 0.5754 0.214 Uiso 1 1 calc GR . . . .
H1EC H 0.5972 0.5244 0.5717 0.214 Uiso 1 1 calc GR . . . .
C3EC C 0.6305(9) 0.2444(14) 0.5609(3) 0.153(6) Uani 1 1 d . . . . .
H3EA H 0.5834 0.2108 0.5643 0.230 Uiso 1 1 calc GR . . . .
H3EB H 0.6643 0.2342 0.5798 0.230 Uiso 1 1 calc GR . . . .
H3EC H 0.6491 0.2028 0.5435 0.230 Uiso 1 1 calc GR . . . .
C41F C 0.7600(3) 1.2040(5) 0.67082(13) 0.0335(13) Uani 1 1 d . . . . .
C15F C 0.7819(4) 0.7761(5) 0.71214(15) 0.0424(16) Uani 1 1 d . . . . .
H15F H 0.8081 0.7240 0.7266 0.051 Uiso 1 1 calc R . . . .
C16F C 0.8117(3) 0.8839(5) 0.70424(14) 0.0344(13) Uani 1 1 d . . . . .
H16F H 0.8591 0.9030 0.7133 0.041 Uiso 1 1 calc R . . . .
C43F C 0.6783(4) 1.3298(6) 0.69748(19) 0.054(2) Uani 1 1 d . . . . .
H43F H 0.6507 1.3413 0.7145 0.065 Uiso 1 1 calc R . . . .
C3SA C 0.9389(8) 1.1739(16) 0.7479(4) 0.050(4) Uani 0.6 1 d . U P B 1
H3SA H 0.9361 1.1663 0.7696 0.060 Uiso 0.6 1 calc R . P B 1
C5SA C 1.0023(9) 1.2433(15) 0.7069(5) 0.060(4) Uani 0.6 1 d . U P B 1
H5SA H 1.0421 1.2844 0.6998 0.073 Uiso 0.6 1 calc R . P B 1
C2SA C 0.8829(9) 1.1264(16) 0.7264(3) 0.044(4) Uani 0.6 1 d . U P B 1
H2SA H 0.8427 1.0893 0.7342 0.053 Uiso 0.6 1 calc R . P B 1
C4SA C 0.9974(9) 1.2314(15) 0.7372(4) 0.058(4) Uani 0.6 1 d . U P B 1
H4SA H 1.0346 1.2626 0.7518 0.070 Uiso 0.6 1 calc R . P B 1
C12F C 0.7063(3) 0.9320(6) 0.67088(14) 0.0365(14) Uani 1 1 d . . . . .
H12F H 0.6793 0.9849 0.6569 0.044 Uiso 1 1 calc R . . . .
C1SA C 0.8848(3) 1.1323(5) 0.69351(18) 0.0451(16) Uani 0.6 1 d . U P B 1
C2SB C 0.8958(8) 1.1378(15) 0.72587(18) 0.053(9) Uani 0.4 1 d G U P B 2
H2SB H 0.8612 1.1040 0.7379 0.063 Uiso 0.4 1 calc R . P B 2
C3SB C 0.9574(11) 1.193(2) 0.7405(3) 0.061(7) Uani 0.4 1 d G U P B 2
H3SB H 0.9648 1.1964 0.7626 0.073 Uiso 0.4 1 calc R . P B 2
C4SB C 1.0080(9) 1.242(2) 0.7229(5) 0.072(8) Uani 0.4 1 d G U P B 2
H4SB H 1.0500 1.2796 0.7329 0.087 Uiso 0.4 1 calc R . P B 2
C5SB C 0.9970(7) 1.237(2) 0.6905(5) 0.069(6) Uani 0.4 1 d G U P B 2
H5SB H 1.0316 1.2703 0.6784 0.083 Uiso 0.4 1 calc R . P B 2
C6SB C 0.9354(6) 1.1817(15) 0.6758(3) 0.065(9) Uani 0.4 1 d G U P B 2
H6SB H 0.9279 1.1779 0.6537 0.078 Uiso 0.4 1 calc R . P B 2
C13F C 0.6756(4) 0.8231(6) 0.67802(16) 0.0471(18) Uani 1 1 d . . . . .
H13F H 0.6286 0.8023 0.6687 0.057 Uiso 1 1 calc R . . . .
C1TB C 0.8410(11) 1.052(2) 0.6374(3) 0.047(5) Uani 0.5 1 d . U P B 1
C6TB C 0.9067(10) 0.9924(17) 0.6376(3) 0.058(5) Uani 0.5 1 d G U P B 1
H6TB H 0.9379 0.9852 0.6565 0.069 Uiso 0.5 1 calc R . P B 1
C5TB C 0.9268(8) 0.9437(14) 0.6102(3) 0.070(5) Uani 0.5 1 d G U P B 1
H5TB H 0.9717 0.9033 0.6104 0.084 Uiso 0.5 1 calc R . P B 1
C4TB C 0.8812(8) 0.9542(13) 0.5826(3) 0.064(5) Uani 0.5 1 d G U P B 1
H4TB H 0.8950 0.9209 0.5639 0.076 Uiso 0.5 1 calc R . P B 1
C3TB C 0.8155(8) 1.0133(14) 0.5824(3) 0.065(5) Uani 0.5 1 d G U P B 1
H3TB H 0.7843 1.0205 0.5635 0.078 Uiso 0.5 1 calc R . P B 1
C2TB C 0.7954(9) 1.0620(18) 0.6098(4) 0.053(4) Uani 0.5 1 d G U P B 1
H2TB H 0.7504 1.1024 0.6096 0.063 Uiso 0.5 1 calc R . P B 1
C45F C 0.7226(4) 1.4017(6) 0.65132(19) 0.055(2) Uani 1 1 d . . . . .
H45F H 0.7247 1.4624 0.6361 0.065 Uiso 1 1 calc R . . . .
C44F C 0.6803(4) 1.4177(6) 0.6753(2) 0.056(2) Uani 1 1 d . . . . .
H44F H 0.6528 1.4888 0.6765 0.067 Uiso 1 1 calc R . . . .
C1SB C 0.8848(3) 1.1323(5) 0.69351(18) 0.0451(16) Uani 0.4 1 d . . P B 2
C11F C 0.7756(3) 0.9660(5) 0.68366(13) 0.0306(13) Uani 1 1 d . . . . .
C14F C 0.7137(4) 0.7452(6) 0.69874(17) 0.0503(19) Uani 1 1 d . . . . .
H14F H 0.6929 0.6709 0.7037 0.060 Uiso 1 1 calc R . . . .
C46F C 0.7622(3) 1.2969(5) 0.64935(15) 0.0389(15) Uani 1 1 d . . . . .
H46F H 0.7916 1.2883 0.6329 0.047 Uiso 1 1 calc R . . . .
C1TA C 0.8230(12) 1.041(2) 0.6332(3) 0.060(6) Uani 0.5 1 d . U P B 2
C6TA C 0.8851(10) 0.9804(17) 0.6272(3) 0.060(5) Uani 0.5 1 d G U P B 2
H6TA H 0.9223 0.9653 0.6437 0.072 Uiso 0.5 1 calc R . P B 2
C5TA C 0.8928(8) 0.9415(13) 0.5972(3) 0.077(5) Uani 0.5 1 d G U P B 2
H5TA H 0.9352 0.8998 0.5931 0.093 Uiso 0.5 1 calc R . P B 2
C4TA C 0.8384(9) 0.9635(13) 0.5731(3) 0.072(5) Uani 0.5 1 d G U P B 2
H4TA H 0.8437 0.9370 0.5526 0.087 Uiso 0.5 1 calc R . P B 2
C3TA C 0.7764(9) 1.0245(16) 0.5791(4) 0.074(5) Uani 0.5 1 d G U P B 2
H3TA H 0.7392 1.0395 0.5627 0.089 Uiso 0.5 1 calc R . P B 2
C2TA C 0.7687(10) 1.063(2) 0.6092(4) 0.062(5) Uani 0.5 1 d G U P B 2
H2TA H 0.7262 1.1050 0.6133 0.075 Uiso 0.5 1 calc R . P B 2
C42F C 0.7166(3) 1.2244(6) 0.69501(15) 0.0407(15) Uani 1 1 d . . . . .
H42F H 0.7134 1.1638 0.7102 0.049 Uiso 1 1 calc R . . . .
C6SA C 0.9476(9) 1.1941(14) 0.6852(4) 0.053(4) Uani 0.6 1 d . U P B 1
H6SA H 0.9528 1.2026 0.6637 0.064 Uiso 0.6 1 calc R . P B 1
B1F B 0.8130(4) 1.0871(6) 0.67100(17) 0.0371(16) Uani 1 1 d . . . . .
C11E C 1.26728(19) 0.1679(4) 0.61607(9) 0.0387(15) Uani 1 1 d . . . C 1
C12E C 1.1943(2) 0.1739(4) 0.60516(8) 0.0537(18) Uani 1 1 d G . . C 1
H12E H 1.1798 0.1929 0.5839 0.064 Uiso 1 1 calc R . . C 1
C13E C 1.14241(16) 0.1520(5) 0.62531(11) 0.063(2) Uani 1 1 d G . . C 1
H13E H 1.0925 0.1561 0.6178 0.076 Uiso 1 1 calc R . . C 1
C14E C 1.1635(2) 0.1242(5) 0.65636(10) 0.063(2) Uani 1 1 d G . . C 1
H14E H 1.1281 0.1093 0.6701 0.076 Uiso 1 1 calc R . . C 1
C15E C 1.2365(2) 0.1182(5) 0.66727(8) 0.061(2) Uani 1 1 d G . . C 1
H15E H 1.2510 0.0992 0.6885 0.073 Uiso 1 1 calc R . . C 1
C16E C 1.28841(17) 0.1401(5) 0.64712(10) 0.0530(19) Uani 1 1 d G . . C 1
H16E H 1.3383 0.1360 0.6546 0.064 Uiso 1 1 calc R . . C 1
C24E C 1.2924(5) -0.1048(9) 0.5209(2) 0.086(3) Uani 1 1 d . U . . .
H24E H 1.2830 -0.1665 0.5059 0.103 Uiso 1 1 calc R . . D .
C25E C 1.3156(5) 0.0007(8) 0.5127(2) 0.072(2) Uani 1 1 d . U . . .
H25E H 1.3259 0.0127 0.4919 0.086 Uiso 1 1 calc R . . . .
C26E C 1.3254(4) 0.0935(7) 0.53352(17) 0.0613(19) Uani 1 1 d . U . . .
H26E H 1.3410 0.1685 0.5264 0.074 Uiso 1 1 calc R . . . .
C21E C 1.3136(3) 0.0828(6) 0.56419(15) 0.0423(14) Uani 1 1 d . U . . .
C41E C 1.3182(3) 0.3253(3) 0.57258(10) 0.0483(18) Uani 1 1 d . . . E 2
C42E C 1.3752(2) 0.3615(5) 0.55654(12) 0.079(3) Uani 1 1 d G . . E 2
H42E H 1.4163 0.3113 0.5560 0.095 Uiso 1 1 calc R . . E 2
C43E C 1.3722(3) 0.4711(6) 0.54125(13) 0.102(4) Uani 1 1 d G . . E 2
H43E H 1.4112 0.4958 0.5303 0.122 Uiso 1 1 calc R . . E 2
C44E C 1.3122(4) 0.5445(4) 0.54201(13) 0.090(3) Uani 1 1 d G . . E 2
H44E H 1.3102 0.6194 0.5316 0.108 Uiso 1 1 calc R . . E 2
C45E C 1.2551(4) 0.5084(4) 0.55804(13) 0.083(3) Uani 1 1 d G . . E 2
H45E H 1.2141 0.5586 0.5586 0.099 Uiso 1 1 calc R . . E 2
C46E C 1.2581(3) 0.3988(5) 0.57333(11) 0.065(2) Uani 1 1 d G . . E 2
H46E H 1.2191 0.3741 0.5843 0.078 Uiso 1 1 calc R . . E 2
C31E C 1.41222(16) 0.1827(4) 0.60812(9) 0.0359(14) Uani 1 1 d . . . . .
C32E C 1.4584(2) 0.0899(3) 0.60211(9) 0.0426(15) Uani 1 1 d G . . . .
H32E H 1.4413 0.0263 0.5887 0.051 Uiso 1 1 calc R . . . .
C33E C 1.52964(19) 0.0903(4) 0.61571(11) 0.0540(19) Uani 1 1 d G . . . .
H33E H 1.5612 0.0269 0.6116 0.065 Uiso 1 1 calc R . . . .
C34E C 1.55469(16) 0.1834(4) 0.63533(10) 0.0523(19) Uani 1 1 d G . . . .
H34E H 1.6034 0.1836 0.6446 0.063 Uiso 1 1 calc R . . . .
C35E C 1.5085(2) 0.2762(4) 0.64134(9) 0.0489(17) Uani 1 1 d G . . . .
H35E H 1.5256 0.3399 0.6547 0.059 Uiso 1 1 calc R . . . .
C36E C 1.4373(2) 0.2759(3) 0.62773(10) 0.0428(15) Uani 1 1 d G . . . .
H36E H 1.4057 0.3393 0.6318 0.051 Uiso 1 1 calc R . . . .
B1E B 1.3262(4) 0.1906(6) 0.59045(16) 0.0352(15) Uani 1 1 d . U . . .
C23E C 1.2821(9) -0.1241(11) 0.5511(3) 0.144(6) Uani 1 1 d . U . F 1
H23E H 1.2679 -0.2006 0.5577 0.173 Uiso 1 1 calc R . . F 1
C22E C 1.2928(7) -0.0294(8) 0.5723(3) 0.108(4) Uani 1 1 d . U . F 1
H22E H 1.2852 -0.0436 0.5934 0.130 Uiso 1 1 calc R . . F 1

loop_
_atom_site_aniso_label
_atom_site_aniso_U_11
_atom_site_aniso_U_22
_atom_site_aniso_U_33
_atom_site_aniso_U_23
_atom_site_aniso_U_13
_atom_site_aniso_U_12
Rh1A 0.0437(3) 0.0284(2) 0.0238(3) 0.00140(18) 0.0168(2) 0.0007(2)
Rh1B 0.0272(3) 0.0556(3) 0.0412(3) 0.0228(2) -0.0093(2) -0.0142(2)
N4A 0.036(3) 0.035(3) 0.022(2) 0.002(2) 0.008(2) 0.002(2)
N3A 0.047(3) 0.040(3) 0.019(2) 0.005(2) 0.006(2) -0.006(2)
N2A 0.029(3) 0.032(2) 0.017(2) 0.0005(19) 0.0017(19) 0.004(2)
N3B 0.025(2) 0.039(3) 0.019(2) 0.004(2) 0.0021(19) -0.002(2)
N1A 0.026(3) 0.044(3) 0.018(2) 0.007(2) 0.0031(19) 0.000(2)
N2B 0.029(3) 0.054(3) 0.030(3) 0.014(2) -0.004(2) 0.002(2)
N4B 0.021(2) 0.039(3) 0.022(2) 0.008(2) 0.0022(19) -0.004(2)
N1B 0.023(3) 0.059(3) 0.038(3) 0.014(3) -0.001(2) -0.004(2)
C1AA 0.021(3) 0.073(4) 0.030(3) 0.015(3) 0.000(3) 0.001(3)
C2 0.024(3) 0.036(3) 0.015(3) 0.001(2) 0.002(2) -0.002(2)
C1 0.027(3) 0.043(3) 0.027(3) 0.009(3) 0.005(2) 0.001(3)
C3 0.025(3) 0.033(3) 0.016(3) 0.000(2) 0.000(2) -0.001(2)
C4 0.030(3) 0.059(4) 0.022(3) 0.011(3) 0.005(2) -0.003(3)
C0AA 0.026(3) 0.080(5) 0.036(4) 0.016(3) 0.009(3) -0.006(3)
C9A 0.048(4) 0.037(3) 0.038(4) 0.009(3) 0.016(3) -0.006(3)
C6A 0.033(3) 0.072(5) 0.024(3) 0.015(3) -0.005(3) -0.007(3)
C8A 0.056(4) 0.048(4) 0.026(3) 0.013(3) 0.007(3) -0.001(3)
C7A 0.046(4) 0.057(4) 0.023(3) 0.003(3) -0.002(3) -0.020(3)
C8B 0.022(3) 0.043(3) 0.027(3) 0.010(3) 0.000(2) 0.002(2)
C7B 0.029(3) 0.062(4) 0.020(3) 0.003(3) 0.004(2) -0.005(3)
C6B 0.034(3) 0.055(4) 0.027(3) 0.007(3) -0.003(3) -0.006(3)
C3B 0.034(4) 0.069(5) 0.074(5) 0.041(4) -0.007(4) 0.007(3)
C5B 0.025(4) 0.085(6) 0.054(5) -0.009(4) 0.001(3) 0.004(4)
C4C 0.076(5) 0.041(4) 0.056(5) 0.016(3) 0.034(4) 0.015(4)
C10A 0.043(4) 0.035(3) 0.031(3) 0.002(3) 0.014(3) -0.002(3)
C3C 0.073(6) 0.058(5) 0.077(6) 0.015(4) 0.040(5) 0.030(4)
C2C 0.069(5) 0.043(4) 0.047(4) 0.009(3) 0.040(4) 0.018(3)
C1DA 0.045(6) 0.036(5) 0.080(8) 0.014(6) -0.037(6) -0.028(5)
C7DA 0.105(10) 0.047(6) 0.048(6) -0.022(5) -0.015(6) 0.032(6)
C3DA 0.034(5) 0.092(9) 0.095(9) 0.061(8) -0.004(6) -0.017(5)
C4DA 0.052(6) 0.044(5) 0.052(6) 0.024(5) 0.009(5) 0.002(5)
C9B 0.026(3) 0.037(3) 0.024(3) 0.003(2) -0.002(2) -0.008(2)
C10B 0.027(3) 0.036(3) 0.024(3) 0.002(2) 0.005(2) -0.007(2)
C8C 0.127(8) 0.041(4) 0.043(4) -0.012(3) 0.036(5) 0.000(4)
C7C 0.101(6) 0.044(4) 0.039(4) -0.008(3) 0.028(4) -0.025(4)
C6C 0.068(5) 0.030(3) 0.036(4) 0.001(3) 0.025(3) -0.011(3)
C1C 0.095(6) 0.037(4) 0.042(4) 0.001(3) 0.046(4) 0.007(4)
C5C 0.059(4) 0.032(3) 0.030(3) 0.012(3) 0.024(3) 0.004(3)
C5DA 0.029(5) 0.031(5) 0.029(5) 0.002(4) 0.000(4) 0.003(4)
C2DA 0.018(4) 0.044(5) 0.073(7) 0.014(6) -0.002(5) -0.013(4)
C8DA 0.107(12) 0.060(8) 0.121(12) -0.037(8) -0.030(10) -0.028(8)
C3A 0.029(3) 0.030(3) 0.020(3) 0.005(2) 0.005(2) 0.003(2)
C4A 0.041(4) 0.044(3) 0.025(3) -0.002(3) 0.008(3) 0.015(3)
C5A 0.030(3) 0.059(4) 0.032(3) 0.009(3) 0.010(3) 0.018(3)
C6DA 0.040(5) 0.028(4) 0.043(5) -0.003(4) 0.011(4) 0.019(4)
C4B 0.027(4) 0.073(5) 0.097(7) 0.013(5) 0.000(4) 0.016(4)
O1DC 0.058(7) 0.092(8) 0.057(7) -0.040(6) 0.013(5) -0.002(6)
C2DC 0.047(8) 0.050(8) 0.088(11) -0.032(8) 0.021(7) -0.025(6)
C3DC 0.16(2) 0.106(15) 0.143(16) -0.032(13) -0.048(15) -0.012(15)
C1DC 0.16(2) 0.115(16) 0.24(3) -0.073(18) -0.02(2) 0.052(17)
O1AC 0.100(5) 0.087(5) 0.112(6) 0.014(4) 0.008(4) 0.001(4)
C1AC 0.158(12) 0.150(12) 0.098(9) 0.062(8) -0.033(8) -0.080(10)
C3AC 0.114(9) 0.093(7) 0.098(8) 0.022(6) -0.029(7) -0.045(7)
C2AC 0.091(7) 0.056(5) 0.080(6) 0.009(5) -0.020(5) -0.018(5)
O1BC 0.072(7) 0.046(5) 0.048(6) -0.017(5) 0.017(5) -0.017(5)
C3BC 0.053(9) 0.034(7) 0.088(11) -0.035(7) 0.014(8) 0.011(6)
C1BC 0.126(17) 0.051(10) 0.074(12) -0.021(9) -0.006(12) -0.018(10)
C2BC 0.043(7) 0.022(5) 0.035(7) 0.001(5) -0.005(6) -0.003(5)
O1EC 0.239(12) 0.258(13) 0.078(6) 0.061(7) 0.009(7) -0.132(11)
C2EC 0.121(10) 0.171(13) 0.056(6) 0.027(8) 0.003(6) -0.068(10)
C1EC 0.114(11) 0.184(15) 0.132(12) 0.046(11) 0.028(9) -0.013(10)
C3EC 0.193(16) 0.141(13) 0.138(12) 0.021(10) 0.070(11) -0.055(12)
C41F 0.039(3) 0.028(3) 0.032(3) -0.002(2) -0.004(3) -0.003(2)
C15F 0.057(4) 0.028(3) 0.044(4) -0.001(3) 0.015(3) 0.005(3)
C16F 0.035(3) 0.036(3) 0.034(3) 0.000(3) 0.007(3) 0.004(3)
C43F 0.033(4) 0.052(4) 0.075(5) -0.031(4) -0.002(3) 0.004(3)
C3SA 0.022(6) 0.044(8) 0.083(7) -0.020(6) 0.000(5) -0.009(5)
C5SA 0.033(7) 0.043(8) 0.105(8) -0.010(7) 0.009(6) -0.003(6)
C2SA 0.022(6) 0.037(9) 0.072(6) -0.014(5) -0.002(4) -0.009(6)
C4SA 0.026(6) 0.042(8) 0.106(8) -0.016(7) 0.007(5) -0.005(5)
C12F 0.038(4) 0.043(3) 0.030(3) -0.008(3) 0.011(3) 0.004(3)
C1SA 0.031(3) 0.027(3) 0.079(5) -0.003(3) 0.015(3) 0.004(2)
C2SB 0.020(10) 0.025(13) 0.111(19) -0.013(10) -0.004(9) -0.006(8)
C3SB 0.028(10) 0.038(11) 0.114(14) -0.003(9) -0.006(9) -0.018(9)
C4SB 0.025(10) 0.061(16) 0.127(15) 0.013(12) -0.004(10) -0.012(10)
C5SB 0.021(9) 0.057(13) 0.128(14) 0.011(12) -0.005(9) -0.011(9)
C6SB 0.013(9) 0.050(14) 0.130(17) 0.015(12) -0.003(9) -0.009(8)
C13F 0.035(4) 0.058(4) 0.052(4) -0.031(4) 0.020(3) -0.008(3)
C1TB 0.089(11) 0.019(7) 0.040(7) -0.007(5) 0.038(6) -0.005(7)
C6TB 0.099(11) 0.034(8) 0.047(8) -0.009(6) 0.043(7) 0.009(8)
C5TB 0.114(12) 0.052(9) 0.053(8) -0.009(7) 0.047(7) 0.009(8)
C4TB 0.117(12) 0.031(8) 0.051(8) -0.009(7) 0.044(7) -0.001(8)
C3TB 0.118(12) 0.037(8) 0.047(7) -0.002(6) 0.045(7) -0.002(8)
C2TB 0.095(11) 0.030(8) 0.038(6) -0.002(5) 0.035(7) -0.010(7)
C45F 0.056(5) 0.032(3) 0.070(5) 0.001(3) -0.022(4) -0.010(3)
C44F 0.041(4) 0.024(3) 0.095(6) -0.014(4) -0.021(4) 0.004(3)
C1SB 0.031(3) 0.027(3) 0.079(5) -0.003(3) 0.015(3) 0.004(2)
C11F 0.034(3) 0.033(3) 0.026(3) -0.005(2) 0.012(2) 0.001(3)
C14F 0.073(5) 0.026(3) 0.059(5) -0.012(3) 0.039(4) -0.009(3)
C46F 0.044(4) 0.031(3) 0.039(4) 0.000(3) -0.005(3) -0.009(3)
C1TA 0.099(13) 0.035(10) 0.053(9) 0.010(7) 0.045(7) -0.006(8)
C6TA 0.105(12) 0.036(8) 0.047(8) 0.010(7) 0.045(7) 0.003(8)
C5TA 0.139(13) 0.053(10) 0.049(9) 0.006(8) 0.053(8) 0.003(9)
C4TA 0.142(14) 0.034(8) 0.049(8) 0.010(6) 0.050(8) -0.012(9)
C3TA 0.141(14) 0.042(8) 0.047(7) 0.003(6) 0.041(8) -0.006(9)
C2TA 0.111(13) 0.042(9) 0.041(7) 0.003(6) 0.038(8) -0.008(9)
C42F 0.038(4) 0.040(3) 0.044(4) -0.006(3) 0.005(3) 0.000(3)
C6SA 0.028(6) 0.040(7) 0.094(7) -0.002(6) 0.017(5) -0.005(5)
B1F 0.043(4) 0.033(4) 0.038(4) 0.000(3) 0.019(3) 0.001(3)
C11E 0.028(3) 0.031(3) 0.056(4) 0.004(3) 0.003(3) -0.001(3)
C12E 0.043(4) 0.064(5) 0.052(4) 0.002(4) -0.002(3) 0.002(3)
C13E 0.044(4) 0.076(5) 0.070(5) 0.010(4) 0.010(4) 0.000(4)
C14E 0.058(5) 0.075(5) 0.059(5) 0.008(4) 0.021(4) 0.004(4)
C15E 0.046(4) 0.091(6) 0.043(4) 0.002(4) -0.008(3) -0.016(4)
C16E 0.032(4) 0.086(5) 0.040(4) 0.006(4) -0.001(3) 0.003(4)
C24E 0.095(7) 0.076(4) 0.084(5) -0.033(4) 0.002(5) 0.001(4)
C25E 0.080(6) 0.074(4) 0.056(4) -0.020(3) -0.018(3) 0.018(4)
C26E 0.078(5) 0.059(3) 0.044(3) -0.004(2) -0.007(3) 0.014(3)
C21E 0.031(3) 0.047(3) 0.045(3) -0.007(2) -0.014(2) -0.004(2)
C41E 0.061(5) 0.054(4) 0.025(3) -0.005(3) -0.020(3) -0.010(4)
C42E 0.067(6) 0.098(7) 0.066(5) 0.042(5) -0.023(4) -0.040(5)
C43E 0.129(10) 0.095(8) 0.070(6) 0.033(6) -0.040(6) -0.062(7)
C44E 0.143(10) 0.057(5) 0.060(6) 0.003(4) -0.030(6) -0.023(6)
C45E 0.129(9) 0.055(5) 0.062(6) -0.015(4) 0.004(6) 0.008(5)
C46E 0.104(7) 0.050(4) 0.041(4) 0.004(3) 0.007(4) 0.025(4)
C31E 0.036(3) 0.047(4) 0.026(3) 0.005(3) 0.006(3) -0.008(3)
C32E 0.032(3) 0.053(4) 0.042(4) -0.007(3) 0.004(3) -0.005(3)
C33E 0.036(4) 0.071(5) 0.056(5) 0.011(4) 0.010(3) 0.004(4)
C34E 0.031(4) 0.089(6) 0.035(4) 0.021(4) -0.004(3) -0.017(4)
C35E 0.039(4) 0.062(4) 0.043(4) 0.001(3) -0.007(3) -0.015(3)
C36E 0.035(4) 0.047(4) 0.044(4) 0.003(3) -0.007(3) -0.008(3)
B1E 0.034(4) 0.035(3) 0.034(3) 0.003(2) -0.010(3) -0.006(3)
C23E 0.236(16) 0.084(6) 0.123(7) -0.050(5) 0.066(8) -0.087(8)
C22E 0.182(12) 0.061(4) 0.092(6) -0.030(4) 0.066(7) -0.060(6)

loop_
_atom_type_symbol
_atom_type_description
_atom_type_scat_dispersion_real
_atom_type_scat_dispersion_imag
_atom_type_scat_source
C C 0.0033 0.0016 'International Tables Vol C Tables 4.2.6.8 and 6.1.1.4'
H H 0.0000 0.0000 'International Tables Vol C Tables 4.2.6.8 and 6.1.1.4'
B B 0.0013 0.0007 'International Tables Vol C Tables 4.2.6.8 and 6.1.1.4'
N N 0.0061 0.0033 'International Tables Vol C Tables 4.2.6.8 and 6.1.1.4'
O O 0.0106 0.0060 'International Tables Vol C Tables 4.2.6.8 and 6.1.1.4'
Rh Rh -1.1178 0.9187 'International Tables Vol C Tables 4.2.6.8 and 6.1.1.4'

loop_
_geom_angle_atom_site_label_1
_geom_angle_atom_site_label_2
_geom_angle_atom_site_label_3
_geom_angle
N4A Rh1A C2C 94.2(2)
N4A Rh1A C6C 149.0(2)
N4A Rh1A C1C 90.9(2)
N4A Rh1A C5C 173.1(2)
C2C Rh1A C1C 36.4(3)
C6C Rh1A C2C 97.6(3)
C6C Rh1A C1C 82.1(2)
C6C Rh1A C5C 37.8(3)
C5C Rh1A C2C 81.8(2)
C5C Rh1A C1C 89.2(2)
C3A Rh1A N4A 86.92(19)
C3A Rh1A C2C 160.3(3)
C3A Rh1A C6C 91.3(2)
C3A Rh1A C1C 163.3(3)
C3A Rh1A C5C 94.9(2)
N1B Rh1B C1DA 92.0(3)
N1B Rh1B C2DB 82.4(8)
N1B Rh1B C7DB 128.4(8)
N1B Rh1B C5DA 173.8(3)
N1B Rh1B C2DA 96.4(3)
N1B Rh1B C6DA 149.4(3)
C8B Rh1B N1B 86.3(2)
C8B Rh1B C1DA 160.5(3)
C8B Rh1B C5DA 93.9(3)
C8B Rh1B C2DA 163.5(3)
C8B Rh1B C6DA 91.2(3)
C1DB Rh1B N1B 79.7(11)
C1DB Rh1B C2DB 34.4(6)
C1DB Rh1B C7DB 66.0(11)
C5DB Rh1B N1B 157.8(8)
C5DB Rh1B C1DB 97.9(14)
C5DB Rh1B C2DB 83.4(11)
C5DB Rh1B C7DB 68.2(11)
C2DB Rh1B C7DB 88.9(11)
C6DB Rh1B N1B 160.4(10)
C6DB Rh1B C1DB 95.4(15)
C6DB Rh1B C5DB 41.3(8)
C6DB Rh1B C2DB 104.3(14)
C6DB Rh1B C7DB 35.4(11)
C5DA Rh1B C1DA 89.9(4)
C5DA Rh1B C2DA 81.7(3)
C5DA Rh1B C6DA 36.8(3)
C2DA Rh1B C1DA 35.9(3)
C2DA Rh1B C6DA 94.6(4)
C6DA Rh1B C1DA 80.5(4)
N3A N4A Rh1A 117.0(3)
C10A N4A Rh1A 136.5(4)
C10A N4A N3A 106.4(5)
N4A N3A C7A 119.6(5)
C8A N3A N4A 110.2(5)
C8A N3A C7A 130.1(6)
C3A N2A C3 125.1(4)
C3A N2A C4A 111.5(5)
C4A N2A C3 123.4(4)
C8B N3B C7B 127.7(5)
C8B N3B C10B 111.7(4)
C10B N3B C7B 120.6(4)
C3A N1A C6A 128.2(5)
C3A N1A C5A 111.0(5)
C5A N1A C6A 120.7(5)
N1B N2B C6B 119.1(5)
C3B N2B N1B 111.2(6)
C3B N2B C6B 129.7(6)
C8B N4B C1 125.4(5)
C8B N4B C9B 111.1(4)
C9B N4B C1 123.5(5)
N2B N1B Rh1B 116.1(4)
C5B N1B Rh1B 137.4(5)
C5B N1B N2B 106.1(6)
C1 C1AA H1AA 120.4
C1 C1AA C0AA 119.1(6)
C0AA C1AA H1AA 120.4
C1 C2 H2 120.3
C1 C2 C3 119.3(5)
C3 C2 H2 120.3
C1AA C1 N4B 121.2(5)
C1AA C1 C2 120.7(5)
C2 C1 N4B 118.1(5)
C2 C3 N2A 118.2(5)
C2 C3 C4 120.5(5)
C4 C3 N2A 121.3(5)
C3 C4 H4 120.3
C0AA C4 C3 119.5(5)
C0AA C4 H4 120.3
C1AA C0AA H0AA 119.6
C4 C0AA C1AA 120.8(6)
C4 C0AA H0AA 119.6
C8A C9A H9A 127.3
C8A C9A C10A 105.5(5)
C10A C9A H9A 127.3
N1A C6A H6AA 108.4
N1A C6A H6AB 108.4
N1A C6A C7A 115.7(5)
H6AA C6A H6AB 107.4
C7A C6A H6AA 108.4
C7A C6A H6AB 108.4
N3A C8A C9A 108.0(6)
N3A C8A H8A 126.0
C9A C8A H8A 126.0
N3A C7A C6A 114.2(5)
N3A C7A H7AA 108.7
N3A C7A H7AB 108.7
C6A C7A H7AA 108.7
C6A C7A H7AB 108.7
H7AA C7A H7AB 107.6
N3B C8B Rh1B 127.6(4)
N3B C8B N4B 103.7(5)
N4B C8B Rh1B 128.7(4)
N3B C7B H7BA 108.0
N3B C7B H7BB 108.0
N3B C7B C6B 117.0(5)
H7BA C7B H7BB 107.3
C6B C7B H7BA 108.0
C6B C7B H7BB 108.0
N2B C6B C7B 114.1(5)
N2B C6B H6BA 108.7
N2B C6B H6BB 108.7
C7B C6B H6BA 108.7
C7B C6B H6BB 108.7
H6BA C6B H6BB 107.6
N2B C3B H3B 126.9
N2B C3B C4B 106.2(6)
C4B C3B H3B 126.9
N1B C5B H5B 124.6
N1B C5B C4B 110.7(7)
C4B C5B H5B 124.6
H4CA C4C H4CB 107.7
C3C C4C H4CA 108.9
C3C C4C H4CB 108.9
C3C C4C C5C 113.3(5)
C5C C4C H4CA 108.9
C5C C4C H4CB 108.9
N4A C10A C9A 109.9(6)
N4A C10A H10A 125.0
C9A C10A H10A 125.0
C4C C3C H3CA 109.0
C4C C3C H3CB 109.0
C4C C3C C2C 112.9(7)
H3CA C3C H3CB 107.8
C2C C3C H3CA 109.0
C2C C3C H3CB 109.0
Rh1A C2C H2C 113.7
C3C C2C Rh1A 109.2(4)
C3C C2C H2C 113.7
C1C C2C Rh1A 73.0(4)
C1C C2C C3C 125.8(7)
C1C C2C H2C 113.7
Rh1B C1DA H1DA 115.4
C2DA C1DA Rh1B 69.4(5)
C2DA C1DA H1DA 115.4
C2DA C1DA C8DA 122.0(10)
C8DA C1DA Rh1B 110.3(7)
C8DA C1DA H1DA 115.4
H7DA C7DA H7DB 107.6
C8DA C7DA H7DA 108.7
C8DA C7DA H7DB 108.7
C6DA C7DA H7DA 108.7
C6DA C7DA H7DB 108.7
C6DA C7DA C8DA 114.2(9)
H3DA C3DA H3DB 107.4
C4DA C3DA H3DA 108.3
C4DA C3DA H3DB 108.3
C4DA C3DA C2DA 115.7(8)
C2DA C3DA H3DA 108.3
C2DA C3DA H3DB 108.3
C3DA C4DA H4DA 108.5
C3DA C4DA H4DB 108.5
C3DA C4DA C5DA 115.2(7)
H4DA C4DA H4DB 107.5
C5DA C4DA H4DA 108.5
C5DA C4DA H4DB 108.5
Rh1B C1DB H1DB 116.0
C8DB C1DB Rh1B 98(2)
C8DB C1DB H1DB 116.0
C2DB C1DB Rh1B 84(2)
C2DB C1DB H1DB 116.0
C2DB C1DB C8DB 120(4)
Rh1B C5DB H5DB 115.4
C6DB C5DB Rh1B 56.9(17)
C6DB C5DB H5DB 115.4
C6DB C5DB C4DB 124(3)
C4DB C5DB Rh1B 116(2)
C4DB C5DB H5DB 115.4
C1DB C8DB H8DA 108.2
C1DB C8DB H8DB 108.2
C1DB C8DB C7DB 116(3)
H8DA C8DB H8DB 107.4
C7DB C8DB H8DA 108.2
C7DB C8DB H8DB 108.2
Rh1B C2DB H2DB 114.9
C1DB C2DB Rh1B 62(2)
C1DB C2DB H2DB 114.9
C1DB C2DB C3DB 130(3)
C3DB C2DB Rh1B 103(2)
C3DB C2DB H2DB 114.9
Rh1B C6DB H6DB 111.5
C5DB C6DB Rh1B 82(2)
C5DB C6DB H6DB 111.5
C5DB C6DB C7DB 130(3)
C7DB C6DB Rh1B 105(2)
C7DB C6DB H6DB 111.5
C2DB C3DB H3DC 109.1
C2DB C3DB H3DD 109.1
H3DC C3DB H3DD 107.8
C4DB C3DB C2DB 112(3)
C4DB C3DB H3DC 109.1
C4DB C3DB H3DD 109.1
C5DB C4DB H4DC 108.7
C5DB C4DB H4DD 108.7
C3DB C4DB C5DB 114(3)
C3DB C4DB H4DC 108.7
C3DB C4DB H4DD 108.7
H4DC C4DB H4DD 107.6
Rh1B C7DB H7DC 96.6
Rh1B C7DB H7DD 147.6
C8DB C7DB Rh1B 77.6(19)
C8DB C7DB H7DC 110.5
C8DB C7DB H7DD 110.5
C6DB C7DB Rh1B 39.3(16)
C6DB C7DB C8DB 106(3)
C6DB C7DB H7DC 110.5
C6DB C7DB H7DD 110.5
H7DC C7DB H7DD 108.7
N4B C9B H9B 126.6
C10B C9B N4B 106.7(5)
C10B C9B H9B 126.6
N3B C10B H10B 126.6
C9B C10B N3B 106.9(5)
C9B C10B H10B 126.6
H8CA C8C H8CB 107.9
C7C C8C H8CA 109.2
C7C C8C H8CB 109.2
C1C C8C H8CA 109.2
C1C C8C H8CB 109.2
C1C C8C C7C 112.0(6)
C8C C7C H7CA 108.9
C8C C7C H7CB 108.9
H7CA C7C H7CB 107.7
C6C C7C C8C 113.3(6)
C6C C7C H7CA 108.9
C6C C7C H7CB 108.9
Rh1A C6C H6C 113.7
C7C C6C Rh1A 108.6(4)
C7C C6C H6C 113.7
C5C C6C Rh1A 72.3(4)
C5C C6C C7C 126.7(7)
C5C C6C H6C 113.7
Rh1A C1C H1C 114.5
C2C C1C Rh1A 70.7(4)
C2C C1C C8C 124.0(7)
C2C C1C H1C 114.5
C8C C1C Rh1A 110.5(4)
C8C C1C H1C 114.5
Rh1A C5C H5C 113.7
C4C C5C Rh1A 112.7(4)
C4C C5C H5C 113.7
C6C C5C Rh1A 70.0(3)
C6C C5C C4C 125.2(6)
C6C C5C H5C 113.7
Rh1B C5DA H5DA 113.3
C4DA C5DA Rh1B 111.3(6)
C4DA C5DA H5DA 113.3
C6DA C5DA Rh1B 72.2(5)
C6DA C5DA C4DA 126.3(9)
C6DA C5DA H5DA 113.3
Rh1B C2DA H2DA 113.1
C1DA C2DA Rh1B 74.6(5)
C1DA C2DA C3DA 127.0(10)
C1DA C2DA H2DA 113.1
C3DA C2DA Rh1B 108.6(6)
C3DA C2DA H2DA 113.1
C1DA C8DA C7DA 115.6(9)
C1DA C8DA H8DC 108.4
C1DA C8DA H8DD 108.4
C7DA C8DA H8DC 108.4
C7DA C8DA H8DD 108.4
H8DC C8DA H8DD 107.4
N2A C3A Rh1A 126.8(4)
N1A C3A Rh1A 129.8(4)
N1A C3A N2A 103.4(4)
N2A C4A H4A 126.6
C5A C4A N2A 106.7(5)
C5A C4A H4A 126.6
N1A C5A H5A 126.3
C4A C5A N1A 107.4(5)
C4A C5A H5A 126.3
Rh1B C6DA H6DA 113.3
C7DA C6DA Rh1B 111.1(6)
C7DA C6DA H6DA 113.3
C5DA C6DA Rh1B 71.0(5)
C5DA C6DA C7DA 126.9(9)
C5DA C6DA H6DA 113.3
C3B C4B H4B 127.1
C5B C4B C3B 105.8(7)
C5B C4B H4B 127.1
O1DC C2DC C3DC 118.3(18)
O1DC C2DC C1DC 123(2)
C1DC C2DC C3DC 118(2)
C2DC C3DC H3DE 109.5
C2DC C3DC H3DF 109.5
C2DC C3DC H3DG 109.5
H3DE C3DC H3DF 109.5
H3DE C3DC H3DG 109.5
H3DF C3DC H3DG 109.5
C2DC C1DC H1DC 109.5
C2DC C1DC H1DD 109.5
C2DC C1DC H1DE 109.5
H1DC C1DC H1DD 109.5
H1DC C1DC H1DE 109.5
H1DD C1DC H1DE 109.5
H1AB C1AC H1AC 109.5
H1AB C1AC H1AD 109.5
H1AC C1AC H1AD 109.5
C2AC C1AC H1AB 109.5
C2AC C1AC H1AC 109.5
C2AC C1AC H1AD 109.5
H3AA C3AC H3AB 109.5
H3AA C3AC H3AC 109.5
H3AB C3AC H3AC 109.5
C2AC C3AC H3AA 109.5
C2AC C3AC H3AB 109.5
C2AC C3AC H3AC 109.5
O1AC C2AC C1AC 121.8(10)
O1AC C2AC C3AC 120.7(9)
C1AC C2AC C3AC 117.1(9)
H3BA C3BC H3BB 109.5
H3BA C3BC H3BC 109.5
H3BB C3BC H3BC 109.5
C2BC C3BC H3BA 109.5
C2BC C3BC H3BB 109.5
C2BC C3BC H3BC 109.5
H1BA C1BC H1BB 109.5
H1BA C1BC H1BC 109.5
H1BB C1BC H1BC 109.5
C2BC C1BC H1BA 109.5
C2BC C1BC H1BB 109.5
C2BC C1BC H1BC 109.5
O1BC C2BC C3BC 124.8(13)
O1BC C2BC C1BC 121.9(12)
C3BC C2BC C1BC 113.2(12)
O1EC C2EC C1EC 121.2(16)
O1EC C2EC C3EC 123.4(17)
C3EC C2EC C1EC 115.2(11)
C2EC C1EC H1EA 109.5
C2EC C1EC H1EB 109.5
C2EC C1EC H1EC 109.5
H1EA C1EC H1EB 109.5
H1EA C1EC H1EC 109.5
H1EB C1EC H1EC 109.5
C2EC C3EC H3EA 109.5
C2EC C3EC H3EB 109.5
C2EC C3EC H3EC 109.5
H3EA C3EC H3EB 109.5
H3EA C3EC H3EC 109.5
H3EB C3EC H3EC 109.5
C46F C41F C42F 115.6(6)
C46F C41F B1F 122.4(6)
C42F C41F B1F 121.4(5)
C16F C15F H15F 120.3
C14F C15F H15F 120.3
C14F C15F C16F 119.3(6)
C15F C16F H16F 118.3
C15F C16F C11F 123.4(6)
C11F C16F H16F 118.3
C44F C43F H43F 120.0
C44F C43F C42F 120.1(7)
C42F C43F H43F 120.0
C2SA C3SA H3SA 119.9
C4SA C3SA H3SA 119.9
C4SA C3SA C2SA 120.3(15)
C4SA C5SA H5SA 120.4
C4SA C5SA C6SA 119.2(14)
C6SA C5SA H5SA 120.4
C3SA C2SA H2SA 118.7
C1SA C2SA C3SA 122.5(15)
C1SA C2SA H2SA 118.7
C3SA C4SA H4SA 119.5
C5SA C4SA C3SA 121.0(15)
C5SA C4SA H4SA 119.5
C13F C12F H12F 118.9
C11F C12F H12F 118.9
C11F C12F C13F 122.3(6)
C2SA C1SA C6SA 112.3(13)
C2SA C1SA B1F 117.9(9)
C6SA C1SA B1F 129.2(10)
C3SB C2SB H2SB 120.0
C2SB C3SB H3SB 120.0
C4SB C3SB C2SB 120.0
C4SB C3SB H3SB 120.0
C3SB C4SB H4SB 120.0
C3SB C4SB C5SB 120.0
C5SB C4SB H4SB 120.0
C4SB C5SB H5SB 120.0
C4SB C5SB C6SB 120.0
C6SB C5SB H5SB 120.0
C5SB C6SB H6SB 120.0
C12F C13F H13F 120.1
C14F C13F C12F 119.9(6)
C14F C13F H13F 120.1
C6TB C1TB C2TB 120.0
C6TB C1TB B1F 118.2(11)
C2TB C1TB B1F 120.9(11)
C1TB C6TB H6TB 120.0
C1TB C6TB C5TB 120.0
C5TB C6TB H6TB 120.0
C6TB C5TB H5TB 120.0
C4TB C5TB C6TB 120.0
C4TB C5TB H5TB 120.0
C5TB C4TB H4TB 120.0
C5TB C4TB C3TB 120.0
C3TB C4TB H4TB 120.0
C4TB C3TB H3TB 120.0
C4TB C3TB C2TB 120.0
C2TB C3TB H3TB 120.0
C1TB C2TB H2TB 120.0
C3TB C2TB C1TB 120.0
C3TB C2TB H2TB 120.0
C44F C45F H45F 119.8
C44F C45F C46F 120.3(7)
C46F C45F H45F 119.8
C43F C44F C45F 119.4(6)
C43F C44F H44F 120.3
C45F C44F H44F 120.3
C16F C11F B1F 124.1(5)
C12F C11F C16F 115.4(5)
C12F C11F B1F 120.0(5)
C15F C14F C13F 119.6(6)
C15F C14F H14F 120.2
C13F C14F H14F 120.2
C41F C46F H46F 118.9
C45F C46F C41F 122.2(7)
C45F C46F H46F 118.9
C6TA C1TA C2TA 120.0
C6TA C1TA B1F 119.7(12)
C2TA C1TA B1F 120.2(12)
C1TA C6TA H6TA 120.0
C5TA C6TA C1TA 120.0
C5TA C6TA H6TA 120.0
C6TA C5TA H5TA 120.0
C6TA C5TA C4TA 120.0
C4TA C5TA H5TA 120.0
C5TA C4TA H4TA 120.0
C3TA C4TA C5TA 120.0
C3TA C4TA H4TA 120.0
C4TA C3TA H3TA 120.0
C4TA C3TA C2TA 120.0
C2TA C3TA H3TA 120.0
C1TA C2TA H2TA 120.0
C3TA C2TA C1TA 120.0
C3TA C2TA H2TA 120.0
C41F C42F H42F 118.8
C43F C42F C41F 122.4(7)
C43F C42F H42F 118.8
C5SA C6SA C1SA 124.7(15)
C5SA C6SA H6SA 117.6
C1SA C6SA H6SA 117.6
C41F B1F C1SA 102.0(5)
C41F B1F C1TB 116.0(9)
C41F B1F C1TA 110.9(9)
C1SA B1F C1TB 106.3(9)
C11F B1F C41F 112.5(5)
C11F B1F C1SA 113.8(5)
C11F B1F C1TB 106.3(10)
C11F B1F C1TA 99.3(10)
C12E C11E C16E 120.0
C12E C11E B1E 117.4(3)
C16E C11E B1E 122.6(3)
C11E C12E H12E 120.0
C11E C12E C13E 120.0
C13E C12E H12E 120.0
C12E C13E H13E 120.0
C12E C13E C14E 120.0
C14E C13E H13E 120.0
C13E C14E H14E 120.0
C15E C14E C13E 120.0
C15E C14E H14E 120.0
C14E C15E H15E 120.0
C14E C15E C16E 120.0
C16E C15E H15E 120.0
C11E C16E H16E 120.0
C15E C16E C11E 120.0
C15E C16E H16E 120.0
C25E C24E H24E 120.5
C25E C24E C23E 119.0(9)
C23E C24E H24E 120.5
C24E C25E H25E 119.1
C24E C25E C26E 121.7(9)
C26E C25E H25E 119.1
C25E C26E H26E 118.6
C21E C26E C25E 122.8(8)
C21E C26E H26E 118.6
C26E C21E B1E 124.9(6)
C26E C21E C22E 114.0(7)
C22E C21E B1E 121.0(7)
C42E C41E C46E 120.0
C42E C41E B1E 116.9(4)
C46E C41E B1E 123.1(4)
C41E C42E H42E 120.0
C41E C42E C43E 120.0
C43E C42E H42E 120.0
C42E C43E H43E 120.0
C44E C43E C42E 120.0
C44E C43E H43E 120.0
C43E C44E H44E 120.0
C43E C44E C45E 120.0
C45E C44E H44E 120.0
C44E C45E H45E 120.0
C46E C45E C44E 120.0
C46E C45E H45E 120.0
C41E C46E H46E 120.0
C45E C46E C41E 120.0
C45E C46E H46E 120.0
C32E C31E C36E 120.0
C32E C31E B1E 121.8(3)
C36E C31E B1E 118.1(3)
C31E C32E H32E 120.0
C33E C32E C31E 120.0
C33E C32E H32E 120.0
C32E C33E H33E 120.0
C32E C33E C34E 120.0
C34E C33E H33E 120.0
C33E C34E H34E 120.0
C35E C34E C33E 120.0
C35E C34E H34E 120.0
C34E C35E H35E 120.0
C36E C35E C34E 120.0
C36E C35E H35E 120.0
C31E C36E H36E 120.0
C35E C36E C31E 120.0
C35E C36E H36E 120.0
C11E B1E C31E 110.6(4)
C21E B1E C11E 106.9(5)
C21E B1E C41E 109.8(5)
C21E B1E C31E 109.0(5)
C41E B1E C31E 106.4(4)
C24E C23E H23E 120.5
C24E C23E C22E 119.0(10)
C22E C23E H23E 120.5
C21E C22E C23E 123.2(10)
C21E C22E H22E 118.4
C23E C22E H22E 118.4

loop_
_geom_bond_atom_site_label_1
_geom_bond_atom_site_label_2
_geom_bond_distance
Rh1A N4A 2.100(5)
Rh1A C2C 2.173(6)
Rh1A C6C 2.120(6)
Rh1A C1C 2.202(6)
Rh1A C5C 2.149(6)
Rh1A C3A 2.029(5)
Rh1B N1B 2.113(5)
Rh1B C8B 2.046(6)
Rh1B C1DA 2.242(8)
Rh1B C1DB 2.12(4)
Rh1B C5DB 2.04(3)
Rh1B C2DB 2.38(3)
Rh1B C6DB 1.72(4)
Rh1B C7DB 2.62(3)
Rh1B C5DA 2.171(8)
Rh1B C2DA 2.177(8)
Rh1B C6DA 2.187(8)
N4A N3A 1.358(7)
N4A C10A 1.324(7)
N3A C8A 1.336(8)
N3A C7A 1.453(8)
N2A C3 1.426(7)
N2A C3A 1.365(7)
N2A C4A 1.377(7)
N3B C8B 1.356(7)
N3B C7B 1.467(7)
N3B C10B 1.385(7)
N1A C6A 1.480(7)
N1A C3A 1.347(7)
N1A C5A 1.391(7)
N2B N1B 1.350(7)
N2B C6B 1.456(8)
N2B C3B 1.336(8)
N4B C1 1.419(7)
N4B C8B 1.364(7)
N4B C9B 1.393(7)
N1B C5B 1.314(9)
C1AA H1AA 0.9500
C1AA C1 1.381(8)
C1AA C0AA 1.389(8)
C2 H2 0.9500
C2 C1 1.387(8)
C2 C3 1.387(7)
C3 C4 1.383(8)
C4 H4 0.9500
C4 C0AA 1.379(8)
C0AA H0AA 0.9500
C9A H9A 0.9500
C9A C8A 1.363(9)
C9A C10A 1.393(8)
C6A H6AA 0.9900
C6A H6AB 0.9900
C6A C7A 1.507(9)
C8A H8A 0.9500
C7A H7AA 0.9900
C7A H7AB 0.9900
C7B H7BA 0.9900
C7B H7BB 0.9900
C7B C6B 1.511(8)
C6B H6BA 0.9900
C6B H6BB 0.9900
C3B H3B 0.9500
C3B C4B 1.382(11)
C5B H5B 0.9500
C5B C4B 1.374(11)
C4C H4CA 0.9900
C4C H4CB 0.9900
C4C C3C 1.537(10)
C4C C5C 1.530(9)
C10A H10A 0.9500
C3C H3CA 0.9900
C3C H3CB 0.9900
C3C C2C 1.520(10)
C2C H2C 1.0000
C2C C1C 1.366(11)
C1DA H1DA 1.0000
C1DA C2DA 1.365(12)
C1DA C8DA 1.524(16)
C7DA H7DA 0.9900
C7DA H7DB 0.9900
C7DA C8DA 1.513(17)
C7DA C6DA 1.494(12)
C3DA H3DA 0.9900
C3DA H3DB 0.9900
C3DA C4DA 1.511(14)
C3DA C2DA 1.502(14)
C4DA H4DA 0.9900
C4DA H4DB 0.9900
C4DA C5DA 1.508(12)
C1DB H1DB 1.0000
C1DB C8DB 1.49(3)
C1DB C2DB 1.355(19)
C5DB H5DB 1.0000
C5DB C6DB 1.357(19)
C5DB C4DB 1.55(4)
C8DB H8DA 0.9900
C8DB H8DB 0.9900
C8DB C7DB 1.59(3)
C2DB H2DB 1.0000
C2DB C3DB 1.62(5)
C6DB H6DB 1.0000
C6DB C7DB 1.58(3)
C3DB H3DC 0.9900
C3DB H3DD 0.9900
C3DB C4DB 1.54(5)
C4DB H4DC 0.9900
C4DB H4DD 0.9900
C7DB H7DC 0.9900
C7DB H7DD 0.9900
C9B H9B 0.9500
C9B C10B 1.336(8)
C10B H10B 0.9500
C8C H8CA 0.9900
C8C H8CB 0.9900
C8C C7C 1.535(11)
C8C C1C 1.518(10)
C7C H7CA 0.9900
C7C H7CB 0.9900
C7C C6C 1.506(9)
C6C H6C 1.0000
C6C C5C 1.381(9)
C1C H1C 1.0000
C5C H5C 1.0000
C5DA H5DA 1.0000
C5DA C6DA 1.375(12)
C2DA H2DA 1.0000
C8DA H8DC 0.9900
C8DA H8DD 0.9900
C4A H4A 0.9500
C4A C5A 1.316(8)
C5A H5A 0.9500
C6DA H6DA 1.0000
C4B H4B 0.9500
O1DC C2DC 1.117(16)
C2DC C3DC 1.51(3)
C2DC C1DC 1.46(3)
C3DC H3DE 0.9800
C3DC H3DF 0.9800
C3DC H3DG 0.9800
C1DC H1DC 0.9800
C1DC H1DD 0.9800
C1DC H1DE 0.9800
O1AC C2AC 1.190(11)
C1AC H1AB 0.9800
C1AC H1AC 0.9800
C1AC H1AD 0.9800
C1AC C2AC 1.458(14)
C3AC H3AA 0.9800
C3AC H3AB 0.9800
C3AC H3AC 0.9800
C3AC C2AC 1.533(13)
O1BC C2BC 1.164(14)
C3BC H3BA 0.9800
C3BC H3BB 0.9800
C3BC H3BC 0.9800
C3BC C2BC 1.449(17)
C1BC H1BA 0.9800
C1BC H1BB 0.9800
C1BC H1BC 0.9800
C1BC C2BC 1.48(2)
O1EC C2EC 1.205(12)
C2EC C1EC 1.414(19)
C2EC C3EC 1.44(2)
C1EC H1EA 0.9800
C1EC H1EB 0.9800
C1EC H1EC 0.9800
C3EC H3EA 0.9800
C3EC H3EB 0.9800
C3EC H3EC 0.9800
C41F C46F 1.395(8)
C41F C42F 1.407(9)
C41F B1F 1.638(9)
C15F H15F 0.9500
C15F C16F 1.385(8)
C15F C14F 1.380(10)
C16F H16F 0.9500
C16F C11F 1.398(8)
C43F H43F 0.9500
C43F C44F 1.374(11)
C43F C42F 1.387(9)
C3SA H3SA 0.9500
C3SA C2SA 1.419(17)
C3SA C4SA 1.39(2)
C5SA H5SA 0.9500
C5SA C4SA 1.33(2)
C5SA C6SA 1.42(2)
C2SA H2SA 0.9500
C2SA C1SA 1.423(17)
C4SA H4SA 0.9500
C12F H12F 0.9500
C12F C13F 1.394(9)
C12F C11F 1.398(8)
C1SA C6SA 1.436(17)
C1SA B1F 1.643(10)
C2SB H2SB 0.9500
C2SB C3SB 1.3900
C3SB H3SB 0.9500
C3SB C4SB 1.3900
C4SB H4SB 0.9500
C4SB C5SB 1.3900
C5SB H5SB 0.9500
C5SB C6SB 1.3900
C6SB H6SB 0.9500
C13F H13F 0.9500
C13F C14F 1.386(10)
C1TB C6TB 1.3900
C1TB C2TB 1.3900
C1TB B1F 1.642(12)
C6TB H6TB 0.9500
C6TB C5TB 1.3900
C5TB H5TB 0.9500
C5TB C4TB 1.3900
C4TB H4TB 0.9500
C4TB C3TB 1.3900
C3TB H3TB 0.9500
C3TB C2TB 1.3900
C2TB H2TB 0.9500
C45F H45F 0.9500
C45F C44F 1.380(11)
C45F C46F 1.391(9)
C44F H44F 0.9500
C11F B1F 1.643(9)
C14F H14F 0.9500
C46F H46F 0.9500
C1TA C6TA 1.3900
C1TA C2TA 1.3900
C1TA B1F 1.738(13)
C6TA H6TA 0.9500
C6TA C5TA 1.3900
C5TA H5TA 0.9500
C5TA C4TA 1.3900
C4TA H4TA 0.9500
C4TA C3TA 1.3900
C3TA H3TA 0.9500
C3TA C2TA 1.3900
C2TA H2TA 0.9500
C42F H42F 0.9500
C6SA H6SA 0.9500
C11E C12E 1.3900
C11E C16E 1.3900
C11E B1E 1.660(8)
C12E H12E 0.9500
C12E C13E 1.3900
C13E H13E 0.9500
C13E C14E 1.3900
C14E H14E 0.9500
C14E C15E 1.3900
C15E H15E 0.9500
C15E C16E 1.3900
C16E H16E 0.9500
C24E H24E 0.9500
C24E C25E 1.319(13)
C24E C23E 1.352(15)
C25E H25E 0.9500
C25E C26E 1.371(11)
C26E H26E 0.9500
C26E C21E 1.370(10)
C21E B1E 1.654(9)
C21E C22E 1.370(11)
C41E C42E 1.3900
C41E C46E 1.3900
C41E B1E 1.692(8)
C42E H42E 0.9500
C42E C43E 1.3900
C43E H43E 0.9500
C43E C44E 1.3900
C44E H44E 0.9500
C44E C45E 1.3900
C45E H45E 0.9500
C45E C46E 1.3900
C46E H46E 0.9500
C31E C32E 1.3900
C31E C36E 1.3900
C31E B1E 1.699(7)
C32E H32E 0.9500
C32E C33E 1.3900
C33E H33E 0.9500
C33E C34E 1.3900
C34E H34E 0.9500
C34E C35E 1.3900
C35E H35E 0.9500
C35E C36E 1.3900
C36E H36E 0.9500
C23E H23E 0.9500
C23E C22E 1.401(13)
C22E H22E 0.9500

loop_
_geom_torsion_atom_site_label_1
_geom_torsion_atom_site_label_2
_geom_torsion_atom_site_label_3
_geom_torsion_atom_site_label_4
_geom_torsion
Rh1A N4A N3A C8A 178.4(4)
Rh1A N4A N3A C7A -5.4(6)
Rh1A N4A C10A C9A -177.5(4)
Rh1A C2C C1C C8C -102.2(6)
Rh1A C6C C5C C4C -104.2(6)
Rh1B N1B C5B C4B -171.8(5)
Rh1B C1DA C2DA C3DA 101.9(9)
Rh1B C1DA C8DA C7DA 9.6(15)
Rh1B C1DB C8DB C7DB 14(4)
Rh1B C1DB C2DB C3DB 84(3)
Rh1B C5DB C6DB C7DB 103(4)
Rh1B C5DB C4DB C3DB 25(4)
Rh1B C2DB C3DB C4DB 30(3)
Rh1B C6DB C7DB C8DB 45(3)
Rh1B C5DA C6DA C7DA 102.5(9)
N4A N3A C8A C9A -0.7(7)
N4A N3A C7A C6A 92.2(7)
N3A N4A C10A C9A -0.9(6)
N2A C3 C4 C0AA -179.4(6)
N2A C4A C5A N1A 0.3(7)
N3B C7B C6B N2B -56.3(7)
N1A C6A C7A N3A -59.9(8)
N2B N1B C5B C4B 0.5(8)
N2B C3B C4B C5B 1.0(9)
N4B C9B C10B N3B -0.9(6)
N1B Rh1B C6DB C5DB 170(2)
N1B Rh1B C6DB C7DB 41(5)
N1B N2B C6B C7B 93.1(6)
N1B N2B C3B C4B -0.7(8)
N1B C5B C4B C3B -0.9(9)
C2 C3 C4 C0AA 1.7(9)
C1 N4B C8B Rh1B 4.8(8)
C1 N4B C8B N3B -177.6(5)
C1 N4B C9B C10B 178.6(5)
C1 C1AA C0AA C4 -2.0(11)
C1 C2 C3 N2A 180.0(5)
C1 C2 C3 C4 -1.1(8)
C3 N2A C3A Rh1A 4.3(8)
C3 N2A C3A N1A -176.1(5)
C3 N2A C4A C5A 176.5(5)
C3 C2 C1 N4B 179.7(5)
C3 C2 C1 C1AA -1.1(9)
C3 C4 C0AA C1AA -0.2(11)
C0AA C1AA C1 N4B -178.2(6)
C0AA C1AA C1 C2 2.6(10)
C6A N1A C3A Rh1A -5.0(9)
C6A N1A C3A N2A 175.4(5)
C6A N1A C5A C4A -176.3(5)
C8A N3A C7A C6A -92.5(7)
C8A C9A C10A N4A 0.5(7)
C7A N3A C8A C9A -176.4(6)
C8B Rh1B C6DB C5DB -86.1(19)
C8B Rh1B C6DB C7DB 145.0(19)
C8B N3B C7B C6B -13.2(9)
C8B N3B C10B C9B 1.6(7)
C8B N4B C1 C1AA 40.5(9)
C8B N4B C1 C2 -140.3(6)
C8B N4B C9B C10B 0.0(6)
C7B N3B C8B Rh1B -6.7(9)
C7B N3B C8B N4B 175.6(5)
C7B N3B C10B C9B -175.8(5)
C6B N2B N1B Rh1B -8.0(7)
C6B N2B N1B C5B 177.9(5)
C6B N2B C3B C4B -178.1(6)
C3B N2B N1B Rh1B 174.4(5)
C3B N2B N1B C5B 0.2(7)
C3B N2B C6B C7B -89.7(8)
C4C C3C C2C Rh1A 35.1(8)
C4C C3C C2C C1C -47.4(10)
C10A N4A N3A C8A 1.0(6)
C10A N4A N3A C7A 177.2(5)
C10A C9A C8A N3A 0.1(7)
C3C C4C C5C Rh1A 10.2(8)
C3C C4C C5C C6C 91.0(9)
C3C C2C C1C Rh1A 101.7(6)
C3C C2C C1C C8C -0.5(10)
C1DA Rh1B C6DB C5DB 113(2)
C1DA Rh1B C6DB C7DB -15.6(19)
C3DA C4DA C5DA Rh1B -1.1(13)
C3DA C4DA C5DA C6DA 82.0(13)
C4DA C3DA C2DA Rh1B 29.8(14)
C4DA C3DA C2DA C1DA -54.7(15)
C4DA C5DA C6DA Rh1B -103.7(8)
C4DA C5DA C6DA C7DA -1.2(14)
C1DB Rh1B C6DB C5DB 96(2)
C1DB Rh1B C6DB C7DB -33(2)
C1DB C8DB C7DB Rh1B -11(3)
C1DB C8DB C7DB C6DB -38(4)
C1DB C2DB C3DB C4DB -35(5)
C5DB Rh1B C6DB C7DB -129(3)
C5DB C6DB C7DB Rh1B -92(4)
C5DB C6DB C7DB C8DB -47(5)
C8DB C1DB C2DB Rh1B -96(4)
C8DB C1DB C2DB C3DB -12(6)
C2DB Rh1B C6DB C5DB 62(2)
C2DB Rh1B C6DB C7DB -67(2)
C2DB C1DB C8DB C7DB 101(4)
C2DB C3DB C4DB C5DB -37(4)
C6DB C5DB C4DB C3DB 91(4)
C4DB C5DB C6DB Rh1B -101(3)
C4DB C5DB C6DB C7DB 2(6)
C7DB Rh1B C6DB C5DB 129(3)
C9B N4B C1 C1AA -137.9(6)
C9B N4B C1 C2 41.3(8)
C9B N4B C8B Rh1B -176.7(4)
C9B N4B C8B N3B 0.9(6)
C10B N3B C8B Rh1B 176.1(4)
C10B N3B C8B N4B -1.5(6)
C10B N3B C7B C6B 163.7(5)
C8C C7C C6C Rh1A 40.5(8)
C8C C7C C6C C5C -40.9(9)
C7C C8C C1C Rh1A 14.3(9)
C7C C8C C1C C2C 94.3(9)
C7C C6C C5C Rh1A 100.4(6)
C7C C6C C5C C4C -3.8(10)
C1C C8C C7C C6C -36.6(10)
C5C C4C C3C C2C -30.3(10)
C5DA Rh1B C6DB C5DB -5(2)
C5DA Rh1B C6DB C7DB -134(4)
C2DA Rh1B C6DB C5DB 77.6(19)
C2DA Rh1B C6DB C7DB -51(2)
C2DA C1DA C8DA C7DA 87.4(15)
C2DA C3DA C4DA C5DA -19.7(16)
C8DA C1DA C2DA Rh1B -101.7(9)
C8DA C1DA C2DA C3DA 0.2(14)
C8DA C7DA C6DA Rh1B 32.2(12)
C8DA C7DA C6DA C5DA -49.3(14)
C3A N2A C3 C2 -141.2(5)
C3A N2A C3 C4 39.8(8)
C3A N2A C4A C5A -1.2(7)
C3A N1A C6A C7A -10.4(9)
C3A N1A C5A C4A 0.7(7)
C4A N2A C3 C2 41.4(8)
C4A N2A C3 C4 -137.5(6)
C4A N2A C3A Rh1A -178.1(4)
C4A N2A C3A N1A 1.5(6)
C5A N1A C6A C7A 166.1(6)
C5A N1A C3A Rh1A 178.3(4)
C5A N1A C3A N2A -1.3(6)
C6DA Rh1B C6DB C5DB -143(6)
C6DA Rh1B C6DB C7DB 88(5)
C6DA C7DA C8DA C1DA -28.0(17)
C15F C16F C11F C12F -0.7(8)
C15F C16F C11F B1F -172.9(5)
C16F C15F C14F C13F -1.1(9)
C16F C11F B1F C41F -137.1(6)
C16F C11F B1F C1SA -21.8(8)
C16F C11F B1F C1TB 94.9(10)
C16F C11F B1F C1TA 105.5(9)
C3SA C2SA C1SA C6SA -1.9(16)
C3SA C2SA C1SA B1F -173.6(10)
C2SA C3SA C4SA C5SA 0.1(19)
C2SA C1SA C6SA C5SA 0.5(17)
C2SA C1SA B1F C41F 80.9(10)
C2SA C1SA B1F C1TB -157.1(13)
C2SA C1SA B1F C11F -40.5(11)
C2SA C1SA B1F C1TA -156.8(13)
C4SA C3SA C2SA C1SA 1.6(19)
C4SA C5SA C6SA C1SA 1(2)
C12F C13F C14F C15F -0.1(9)
C12F C11F B1F C41F 51.0(7)
C12F C11F B1F C1SA 166.3(5)
C12F C11F B1F C1TB -77.0(9)
C12F C11F B1F C1TA -66.4(9)
C2SB C3SB C4SB C5SB 0.0
C3SB C4SB C5SB C6SB 0.0
C13F C12F C11F C16F -0.4(8)
C13F C12F C11F B1F 172.1(5)
C1TB C6TB C5TB C4TB 0.0
C6TB C1TB C2TB C3TB 0.0
C6TB C1TB B1F C41F 152.5(8)
C6TB C1TB B1F C1SA 39.9(12)
C6TB C1TB B1F C11F -81.7(11)
C6TB C1TB B1F C1TA -139(8)
C6TB C5TB C4TB C3TB 0.0
C5TB C4TB C3TB C2TB 0.0
C4TB C3TB C2TB C1TB 0.0
C2TB C1TB C6TB C5TB 0.0
C2TB C1TB B1F C41F -38.1(14)
C2TB C1TB B1F C1SA -150.6(8)
C2TB C1TB B1F C11F 87.8(11)
C2TB C1TB B1F C1TA 31(7)
C44F C43F C42F C41F 1.8(10)
C44F C45F C46F C41F 1.2(10)
C11F C12F C13F C14F 0.8(9)
C14F C15F C16F C11F 1.5(9)
C46F C41F C42F C43F 0.0(9)
C46F C41F B1F C1SA 88.0(7)
C46F C41F B1F C1TB -27.0(12)
C46F C41F B1F C11F -149.7(5)
C46F C41F B1F C1TA -39.4(12)
C46F C45F C44F C43F 0.7(10)
C1TA C6TA C5TA C4TA 0.0
C6TA C1TA C2TA C3TA 0.0
C6TA C1TA B1F C41F 153.5(9)
C6TA C1TA B1F C1SA 35.9(16)
C6TA C1TA B1F C1TB 37(6)
C6TA C1TA B1F C11F -87.9(12)
C6TA C5TA C4TA C3TA 0.0
C5TA C4TA C3TA C2TA 0.0
C4TA C3TA C2TA C1TA 0.0
C2TA C1TA C6TA C5TA 0.0
C2TA C1TA B1F C41F -27.7(12)
C2TA C1TA B1F C1SA -145.3(8)
C2TA C1TA B1F C1TB -144(8)
C2TA C1TA B1F C11F 90.8(10)
C42F C41F C46F C45F -1.5(9)
C42F C41F B1F C1SA -83.1(7)
C42F C41F B1F C1TB 162.0(11)
C42F C41F B1F C11F 39.2(8)
C42F C41F B1F C1TA 149.5(10)
C42F C43F C44F C45F -2.2(10)
C6SA C5SA C4SA C3SA -1(2)
C6SA C1SA B1F C41F -89.2(11)
C6SA C1SA B1F C1TB 32.7(14)
C6SA C1SA B1F C11F 149.4(10)
C6SA C1SA B1F C1TA 33.0(15)
B1F C41F C46F C45F -173.1(6)
B1F C41F C42F C43F 171.7(6)
B1F C1SA C6SA C5SA 171.1(10)
B1F C1TB C6TB C5TB 169.6(17)
B1F C1TB C2TB C3TB -169.3(17)
B1F C1TA C6TA C5TA 178.8(17)
B1F C1TA C2TA C3TA -178.7(17)
C11E C12E C13E C14E 0.0
C12E C11E C16E C15E 0.0
C12E C11E B1E C21E -62.6(5)
C12E C11E B1E C41E 58.9(5)
C12E C11E B1E C31E 178.8(3)
C12E C13E C14E C15E 0.0
C13E C14E C15E C16E 0.0
C14E C15E C16E C11E 0.0
C16E C11E C12E C13E 0.0
C16E C11E B1E C21E 115.3(4)
C16E C11E B1E C41E -123.2(4)
C16E C11E B1E C31E -3.2(6)
C24E C25E C26E C21E 1.7(14)
C24E C23E C22E C21E 0(2)
C25E C24E C23E C22E 3(2)
C25E C26E C21E B1E 178.6(7)
C25E C26E C21E C22E 1.3(12)
C26E C21E B1E C11E 149.7(6)
C26E C21E B1E C41E 25.6(9)
C26E C21E B1E C31E -90.6(7)
C26E C21E C22E C23E -2.0(17)
C41E C42E C43E C44E 0.0
C42E C41E C46E C45E 0.0
C42E C41E B1E C11E 165.5(4)
C42E C41E B1E C21E -74.6(5)
C42E C41E B1E C31E 43.2(5)
C42E C43E C44E C45E 0.0
C43E C44E C45E C46E 0.0
C44E C45E C46E C41E 0.0
C46E C41E C42E C43E 0.0
C46E C41E B1E C11E -14.6(6)
C46E C41E B1E C21E 105.3(5)
C46E C41E B1E C31E -136.9(4)
C31E C32E C33E C34E 0.0
C32E C31E C36E C35E 0.0
C32E C31E B1E C11E 111.5(4)
C32E C31E B1E C21E -5.7(6)
C32E C31E B1E C41E -124.0(4)
C32E C33E C34E C35E 0.0
C33E C34E C35E C36E 0.0
C34E C35E C36E C31E 0.0
C36E C31E C32E C33E 0.0
C36E C31E B1E C11E -72.0(5)
C36E C31E B1E C21E 170.7(4)
C36E C31E B1E C41E 52.4(5)
B1E C11E C12E C13E 178.0(4)
B1E C11E C16E C15E -177.9(5)
B1E C21E C22E C23E -179.3(12)
B1E C41E C42E C43E 179.9(4)
B1E C41E C46E C45E -179.9(4)
B1E C31E C32E C33E 176.4(4)
B1E C31E C36E C35E -176.5(4)
C23E C24E C25E C26E -4.1(17)
C22E C21E B1E C11E -33.2(10)
C22E C21E B1E C41E -157.4(8)
C22E C21E B1E C31E 86.4(9)

loop_
_smtbx_masks_void_nr
_smtbx_masks_void_average_x
_smtbx_masks_void_average_y
_smtbx_masks_void_average_z
_smtbx_masks_void_volume
_smtbx_masks_void_count_electrons
1 0.000 0.566 0.000 250.6 65.6
2 0.174 0.157 0.731 18.0 0.7
3 0.326 0.657 0.769 18.0 0.9
4 0.500 -0.490 0.500 250.6 65.6
5 0.674 0.343 0.231 18.0 0.7
6 0.826 0.843 0.269 18.0 0.9
